data_4517967
loop_
_publ_author_name
'Foley, Bryan J.'
'Bhuvanesh, Nattamai'
'Zhou, Jia'
'Ozerov, Oleg V.'

_publ_section_title
;
 Combined Experimental and Computational Studies of the Mechanism of
 Dehydrogenative Borylation of Terminal Alkynes Catalyzed by PNP Complexes
 of Iridium
;
_journal_name_full 'ACS Catalysis'
_journal_page_first 9824
_journal_page_last 9836
_journal_paper_doi 10.1021/acscatal.0c02455
_journal_year 2020
_chemical_formula_moiety '1(C36 H60 B2 Ir N O4 P2)'
_chemical_formula_sum 'C36 H60 B2 Ir N O4 P2'
_chemical_formula_weight 846.61
_space_group_crystal_system triclinic
_space_group_IT_number 2
_space_group_name_Hall '-P 1'
_space_group_name_H-M_alt 'P -1'
_atom_sites_solution_hydrogens mixed
_atom_sites_solution_primary direct
_audit_creation_date 2016-10-12
_audit_creation_method
;
Olex2 1.2-beta
(compiled 2016.02.19 svn.r3266 for OlexSys, GUI svn.r5155)
;
_cell_angle_alpha 84.689(3)
_cell_angle_beta 89.852(3)
_cell_angle_gamma 71.719(3)
_cell_formula_units_Z 4
_cell_length_a 14.485(3)
_cell_length_b 16.260(4)
_cell_length_c 17.548(4)
_cell_measurement_reflns_used 6157
_cell_measurement_temperature 110.0
_cell_measurement_theta_max 27.570
_cell_measurement_theta_min 2.481
_cell_volume 3906.0(15)
_computing_cell_refinement 'SAINT v8.34A (Bruker, 2013)'
_computing_data_reduction 'SAINT v8.34A (Bruker, 2013)'
_computing_molecular_graphics 'Olex2 (Dolomanov et al., 2009)'
_computing_publication_material 'Olex2 (Dolomanov et al., 2009)'
_computing_structure_refinement 'ShelXL (Sheldrick, 2015)'
_computing_structure_solution 'ShelXT (Sheldrick, 2015)'
_diffrn_ambient_temperature 110.0
_diffrn_measured_fraction_theta_full 0.989
_diffrn_measured_fraction_theta_max 0.973
_diffrn_measurement_device_type 'Bruker APEX-II CCD'
_diffrn_measurement_method '\f and \w scans'
_diffrn_radiation_type MoK\a
_diffrn_radiation_wavelength 0.71073
_diffrn_reflns_av_R_equivalents 0.0483
_diffrn_reflns_av_unetI/netI 0.0666
_diffrn_reflns_Laue_measured_fraction_full 0.989
_diffrn_reflns_Laue_measured_fraction_max 0.973
_diffrn_reflns_limit_h_max 18
_diffrn_reflns_limit_h_min -18
_diffrn_reflns_limit_k_max 21
_diffrn_reflns_limit_k_min -20
_diffrn_reflns_limit_l_max 22
_diffrn_reflns_limit_l_min 0
_diffrn_reflns_number 17596
_diffrn_reflns_point_group_measured_fraction_full 0.989
_diffrn_reflns_point_group_measured_fraction_max 0.973
_diffrn_reflns_theta_full 26.000
_diffrn_reflns_theta_max 27.580
_diffrn_reflns_theta_min 1.647
_diffrn_standards_number 0
_exptl_absorpt_coefficient_mu 3.536
_exptl_absorpt_correction_T_max 0.746
_exptl_absorpt_correction_T_min 0.576
_exptl_absorpt_correction_type multi-scan
_exptl_absorpt_process_details
;
 TWINABS-2012/1 (Bruker,2012) was used for absorption correction.
 
For component 1:
 wR2(int) was 0.0726 before and 0.0508 after correction.
 The Ratio of minimum to maximum transmission is 0.77.
 The \l/2 correction factor is Not present

Final HKLF 4 output contains 53760 reflections, Rint = 0.0483
 (23978 with I > 3sig(I), Rint = 0.0390)
;
_exptl_crystal_colour brown
_exptl_crystal_colour_primary brown
_exptl_crystal_density_diffrn 1.440
_exptl_crystal_description block
_exptl_crystal_F_000 1728
_exptl_crystal_size_max 0.16
_exptl_crystal_size_mid 0.09
_exptl_crystal_size_min 0.029
_refine_diff_density_max 3.696
_refine_diff_density_min -1.943
_refine_diff_density_rms 0.168
_refine_ls_extinction_method none
_refine_ls_goodness_of_fit_ref 1.087
_refine_ls_hydrogen_treatment constr
_refine_ls_matrix_type full
_refine_ls_number_parameters 1161
_refine_ls_number_reflns 17596
_refine_ls_number_restraints 1864
_refine_ls_restrained_S_all 1.064
_refine_ls_R_factor_all 0.0724
_refine_ls_R_factor_gt 0.0444
_refine_ls_shift/su_max 0.002
_refine_ls_shift/su_mean 0.000
_refine_ls_structure_factor_coef Fsqd
_refine_ls_weighting_details 'w=1/[\s^2^(Fo^2^)+(0.0572P)^2^+3.0208P] where P=(Fo^2^+2Fc^2^)/3'
_refine_ls_weighting_scheme calc
_refine_ls_wR_factor_gt 0.1082
_refine_ls_wR_factor_ref 0.1153
_reflns_Friedel_coverage 0.000
_reflns_number_gt 13005
_reflns_number_total 17596
_reflns_threshold_expression 'I > 2\s(I)'
_cod_data_source_file cs0c02455_si_003.cif
_cod_data_source_block bjf189
_cod_depositor_comments 'Adding full bibliography for 4517967.cif.'
_cod_original_cell_volume 3906.2(15)
_cod_database_code 4517967
_shelx_space_group_comment
;
The symmetry employed for this shelxl refinement is uniquely defined
by the following loop, which should always be used as a source of
symmetry information in preference to the above space-group names.
They are only intended as comments.
;
_olex2_refinement_description
;
1. Fixed Uiso
 At 1.2 times of:
  All C(H) groups, All C(H,H) groups
 At 1.5 times of:
  All C(H,H,H) groups
2. Restrained distances
 C25-C26 = C25-C27 = C28-C29 = C28-C30 = C31-C32 = C31-C33 = C34-C35 = C34-C36
 = C25B-C26B = C25B-C27B = C28B-C29B = C28B-C30B = C31B-C32B = C31B-C33B = C34B-
 C35B = C34B-C36B
 1.54 with sigma of 0.02
 C29-C30 = C26-C27 = C32-C33 = C35-C36 = C26B-C27B = C29B-C30B = C32B-C33B =
 C35B-C36B
 2.54 with sigma of 0.02
 Ir1-B1 \\sim Ir1-B1A \\sim Ir1-B2 \\sim Ir1-B2A \\sim Ir1B-B1C \\sim Ir1B-B1B
\\sim Ir1B-B2C \\sim Ir1B-B2B
 with sigma of 0.02
3. Uiso/Uaniso restraints and constraints
B1 \\sim O1 \\sim O2 \\sim C25 \\sim C26 \\sim C27 \\sim C28 \\sim C29 \\sim
C30 \\sim B1A \\sim O1A \\sim O2A \\sim C25A \\sim C26A \\sim C27A \\sim C28A
\\sim C29A \\sim C30A: within 2A with sigma of 0.04 and sigma for terminal
atoms of 0.08
B2 \\sim O3 \\sim O4 \\sim C31 \\sim C32 \\sim C33 \\sim C34 \\sim C35 \\sim
C36 \\sim B2A \\sim O3A \\sim O4A \\sim C31A \\sim C32A \\sim C33A \\sim C34A
\\sim C35A \\sim C36A: within 2A with sigma of 0.04 and sigma for terminal
atoms of 0.08
B1B \\sim O1B \\sim O2B \\sim C25B \\sim C26B \\sim C27B \\sim C28B \\sim C29B
\\sim C30B \\sim B1C \\sim O1C \\sim O2C \\sim C25C \\sim C27C \\sim C28C \\sim
C29C \\sim C30C \\sim C26C: within 2A with sigma of 0.04 and sigma for terminal
atoms of 0.08
B2B \\sim O3B \\sim O4B \\sim C31B \\sim C32B \\sim C33B \\sim C34B \\sim C35B
\\sim C36B \\sim B2C \\sim O3C \\sim O4C \\sim C31C \\sim C32C \\sim C33C \\sim
C34C \\sim C35C \\sim C36C: within 2A with sigma of 0.01 and sigma for terminal
atoms of 0.02
Uanis(B1) = Uanis(B1A)
Uanis(B2) = Uanis(B2A)
Uanis(B1B) = Uanis(B1C)
Uanis(C30B) = Uanis(C30C)
Uanis(C26B) = Uanis(C28C)
Uanis(B2B) = Uanis(B2C)
4. Rigid body (RIGU) restrains
 B1, O1, O2, C25, C26, C27, C28, C29, C30, B1A, O1A, O2A, C25A, C26A, C27A,
 C28A, C29A, C30A
 with sigma for 1-2 distances of 0.004 and sigma for 1-3 distances of 0.004
 B2, O3, O4, C31, C32, C33, C34, C35, C36, B2A, O3A, O4A, C31A, C32A, C33A,
 C34A, C35A, C36A
 with sigma for 1-2 distances of 0.004 and sigma for 1-3 distances of 0.004
 B1B, O1B, O2B, C25B, C26B, C27B, C28B, C29B, C30B, B1C, O1C, O2C, C25C, C27C,
 C28C, C29C, C30C, C26C
 with sigma for 1-2 distances of 0.004 and sigma for 1-3 distances of 0.004
 B2B, O3B, O4B, C31B, C32B, C33B, C34B, C35B, C36B, B2C, O3C, O4C, C31C, C32C,
 C33C, C34C, C35C, C36C
 with sigma for 1-2 distances of 0.01 and sigma for 1-3 distances of 0.01
5. Same fragment restrains
{B1, O1, O2, C25, C26, C27, C28, C29, C30} sigma for 1-2: 0.005, 1-3: 0.04
as
{B1A, O1A, O2A, C25A, C26A, C27A, C28A, C29A, C30A}
{B2, O3, O4, C31, C32, C33, C34, C35, C36} sigma for 1-2: 0.005, 1-3: 0.04
as
{B2A, O3A, O4A, C31A, C32A, C33A, C34A, C35A, C36A}
{B1B, O1B, O2B, C25B, C26B, C27B, C28B, C29B, C30B} sigma for 1-2: 0.005, 1-3:
0.04
as
{B1C, O1C, O2C, C25C, C27C, C28C, C29C, C30C, C26C}
{B2B, O3B, O4B, C31B, C32B, C33B, C34B, C35B, C36B} sigma for 1-2: 0.005, 1-3:
0.04
as
{B2C, O3C, O4C, C31C, C32C, C33C, C34C, C35C, C36C}
6. Others
 Sof(B1A)=Sof(O1A)=Sof(O2A)=Sof(C25A)=Sof(C26A)=Sof(H26D)=Sof(H26E)=Sof(H26F)=
 Sof(C27A)=Sof(H27D)=Sof(H27E)=Sof(H27F)=Sof(C28A)=Sof(C29A)=Sof(H29D)=
 Sof(H29E)=Sof(H29F)=Sof(C30A)=Sof(H30D)=Sof(H30E)=Sof(H30F)=Sof(B2A)=Sof(O3A)=
 Sof(O4A)=Sof(C31A)=Sof(C32A)=Sof(H32D)=Sof(H32E)=Sof(H32F)=Sof(C33A)=Sof(H33D)=
 Sof(H33E)=Sof(H33F)=Sof(C34A)=Sof(C35A)=Sof(H35D)=Sof(H35E)=Sof(H35F)=
 Sof(C36A)=Sof(H36D)=Sof(H36E)=Sof(H36F)=Sof(B1C)=Sof(O1C)=Sof(O2C)=Sof(C25C)=
 Sof(C27C)=Sof(H27J)=Sof(H27K)=Sof(H27L)=Sof(C28C)=Sof(H28A)=Sof(H28B)=
 Sof(H28C)=Sof(C29C)=Sof(C30C)=Sof(H30J)=Sof(H30K)=Sof(H30L)=Sof(C26C)=
 Sof(H26J)=Sof(H26K)=Sof(H26L)=Sof(B2C)=Sof(O3C)=Sof(O4C)=Sof(C31C)=Sof(C32C)=
 Sof(H32J)=Sof(H32K)=Sof(H32L)=Sof(C33C)=Sof(H33J)=Sof(H33K)=Sof(H33L)=
 Sof(C34C)=Sof(C35C)=Sof(H35J)=Sof(H35K)=Sof(H35L)=Sof(C36C)=Sof(H36J)=
 Sof(H36K)=Sof(H36L)=1-FVAR(1)
 Sof(B1)=Sof(O1)=Sof(O2)=Sof(C25)=Sof(C26)=Sof(H26A)=Sof(H26B)=Sof(H26C)=
 Sof(C27)=Sof(H27A)=Sof(H27B)=Sof(H27C)=Sof(C28)=Sof(C29)=Sof(H29A)=Sof(H29B)=
 Sof(H29C)=Sof(C30)=Sof(H30A)=Sof(H30B)=Sof(H30C)=Sof(B2)=Sof(O3)=Sof(O4)=
 Sof(C31)=Sof(C32)=Sof(H32A)=Sof(H32B)=Sof(H32C)=Sof(C33)=Sof(H33A)=Sof(H33B)=
 Sof(H33C)=Sof(C34)=Sof(C35)=Sof(H35A)=Sof(H35B)=Sof(H35C)=Sof(C36)=Sof(H36A)=
 Sof(H36B)=Sof(H36C)=Sof(B1B)=Sof(O1B)=Sof(O2B)=Sof(C25B)=Sof(C26B)=Sof(H26G)=
 Sof(H26H)=Sof(H26I)=Sof(C27B)=Sof(H27G)=Sof(H27H)=Sof(H27I)=Sof(C28B)=
 Sof(C29B)=Sof(H29G)=Sof(H29H)=Sof(H29I)=Sof(C30B)=Sof(H30G)=Sof(H30H)=
 Sof(H30I)=Sof(B2B)=Sof(O3B)=Sof(O4B)=Sof(C31B)=Sof(C32B)=Sof(H32G)=Sof(H32H)=
 Sof(H32I)=Sof(C33B)=Sof(H33G)=Sof(H33H)=Sof(H33I)=Sof(C34B)=Sof(C35B)=
 Sof(H35G)=Sof(H35H)=Sof(H35I)=Sof(C36B)=Sof(H36G)=Sof(H36H)=Sof(H36I)=FVAR(1)
7.a Riding coordinates:
 C19(H19A,H19B,H19C), C27A(H27D,H27E,H27F), C35(H35A,H35B,H35C), C16B(H16D,
 H16E,H16F), C35C(H35J,H35K,H35L)
7.b Ternary CH refined with riding coordinates:
 C15(H15), C18(H18), C15B(H15B), C18B(H18B)
7.c Secondary CH2 refined with riding coordinates:
 C21(H21A,H21B), C23(H23A,H23B), C21B(H21C,H21D), C23B(H23C,H23D)
7.d Aromatic/amide H refined with riding coordinates:
 C3(H3), C5(H5), C6(H6), C9(H9), C10(H10), C12(H12), C3B(H3B), C5B(H5B),
 C6B(H6B), C9B(H9B), C10B(H10B), C12B(H12B)
7.e Idealised Me refined as rotating group:
 C7(H7A,H7B,H7C), C14(H14A,H14B,H14C), C16(H16A,H16B,H16C), C17(H17A,H17B,
 H17C), C20(H20A,H20B,H20C), C22(H22A,H22B,H22C), C24(H24A,H24B,H24C), C26(H26A,
 H26B,H26C), C27(H27A,H27B,H27C), C29(H29A,H29B,H29C), C30(H30A,H30B,H30C),
 C26A(H26D,H26E,H26F), C29A(H29D,H29E,H29F), C30A(H30D,H30E,H30F), C32(H32A,
 H32B,H32C), C33(H33A,H33B,H33C), C36(H36A,H36B,H36C), C32A(H32D,H32E,H32F),
 C33A(H33D,H33E,H33F), C35A(H35D,H35E,H35F), C36A(H36D,H36E,H36F), C7B(H7BA,
 H7BB,H7BC), C14B(H14D,H14E,H14F), C17B(H17D,H17E,H17F), C19B(H19D,H19E,H19F),
 C20B(H20D,H20E,H20F), C22B(H22D,H22E,H22F), C24B(H24D,H24E,H24F), C26B(H26G,
 H26H,H26I), C27B(H27G,H27H,H27I), C29B(H29G,H29H,H29I), C30B(H30G,H30H,H30I),
 C27C(H27J,H27K,H27L), C28C(H28A,H28B,H28C), C30C(H30J,H30K,H30L), C26C(H26J,
 H26K,H26L), C32B(H32G,H32H,H32I), C33B(H33G,H33H,H33I), C35B(H35G,H35H,H35I),
 C36B(H36G,H36H,H36I), C32C(H32J,H32K,H32L), C33C(H33J,H33K,H33L), C36C(H36J,
 H36K,H36L)
;
_shelx_shelxl_version_number 2014/7
_olex2_submission_special_instructions 'No special instructions were received'

loop_
_space_group_symop_operation_xyz
'x, y, z'
'-x, -y, -z'

loop_
_atom_site_label
_atom_site_type_symbol
_atom_site_fract_x
_atom_site_fract_y
_atom_site_fract_z
_atom_site_U_iso_or_equiv
_atom_site_adp_type
_atom_site_occupancy
_atom_site_site_symmetry_order
_atom_site_calc_flag
_atom_site_refinement_flags_posn
_atom_site_refinement_flags_adp
_atom_site_refinement_flags_occupancy
_atom_site_disorder_assembly
_atom_site_disorder_group
Ir1 Ir 0.40330(2) 0.26445(2) 0.53115(2) 0.01489(6) Uani 1 1 d D . . . .
P1 P 0.52395(10) 0.23744(11) 0.44265(9) 0.0220(3) Uani 1 1 d . . . . .
P2 P 0.32345(10) 0.27798(10) 0.64614(8) 0.0169(3) Uani 1 1 d . . . . .
N1 N 0.5182(3) 0.1889(3) 0.6044(3) 0.0165(10) Uani 1 1 d . . . . .
C1 C 0.4973(4) 0.1508(4) 0.6744(3) 0.0176(12) Uani 1 1 d . . . . .
C2 C 0.4054(4) 0.1867(4) 0.7051(3) 0.0180(12) Uani 1 1 d . . . . .
C3 C 0.3821(4) 0.1511(4) 0.7759(3) 0.0223(13) Uani 1 1 d . . . . .
H3 H 0.3209 0.1783 0.7971 0.027 Uiso 1 1 calc R . . . .
C4 C 0.4464(4) 0.0768(4) 0.8158(3) 0.0208(12) Uani 1 1 d . . . . .
C5 C 0.5339(4) 0.0387(4) 0.7814(3) 0.0217(13) Uani 1 1 d . . . . .
H5 H 0.5777 -0.0135 0.8058 0.026 Uiso 1 1 calc R . . . .
C6 C 0.5598(4) 0.0739(4) 0.7130(3) 0.0212(12) Uani 1 1 d . . . . .
H6 H 0.6206 0.0457 0.6917 0.025 Uiso 1 1 calc R . . . .
C7 C 0.4222(5) 0.0405(4) 0.8920(3) 0.0263(14) Uani 1 1 d . . . . .
H7A H 0.4564 0.0578 0.9327 0.040 Uiso 1 1 calc GR . . . .
H7B H 0.4424 -0.0231 0.8942 0.040 Uiso 1 1 calc GR . . . .
H7C H 0.3519 0.0632 0.8991 0.040 Uiso 1 1 calc GR . . . .
C8 C 0.6127(4) 0.1807(4) 0.5836(3) 0.0173(12) Uani 1 1 d . . . . .
C9 C 0.6938(4) 0.1606(4) 0.6353(4) 0.0251(13) Uani 1 1 d . . . . .
H9 H 0.6850 0.1501 0.6886 0.030 Uiso 1 1 calc R . . . .
C10 C 0.7852(4) 0.1560(4) 0.6094(4) 0.0287(14) Uani 1 1 d . . . . .
H10 H 0.8376 0.1426 0.6457 0.034 Uiso 1 1 calc R . . . .
C11 C 0.8033(4) 0.1701(4) 0.5329(4) 0.0259(14) Uani 1 1 d . . . . .
C12 C 0.7242(4) 0.1920(4) 0.4827(3) 0.0234(13) Uani 1 1 d . . . . .
H12 H 0.7346 0.2022 0.4297 0.028 Uiso 1 1 calc R . . . .
C13 C 0.6317(4) 0.1997(4) 0.5054(3) 0.0221(13) Uani 1 1 d . . . . .
C14 C 0.9049(4) 0.1655(4) 0.5065(4) 0.0369(17) Uani 1 1 d . . . . .
H14A H 0.9309 0.2014 0.5367 0.055 Uiso 1 1 calc GR . . . .
H14B H 0.9016 0.1871 0.4522 0.055 Uiso 1 1 calc GR . . . .
H14C H 0.9475 0.1050 0.5135 0.055 Uiso 1 1 calc GR . . . .
C15 C 0.3215(4) 0.3752(4) 0.6945(3) 0.0245(13) Uani 1 1 d . . . . .
H15 H 0.2718 0.4264 0.6667 0.029 Uiso 1 1 calc R . . . .
C16 C 0.4202(5) 0.3912(4) 0.6868(4) 0.0320(15) Uani 1 1 d . . . . .
H16A H 0.4717 0.3397 0.7092 0.048 Uiso 1 1 calc GR . . . .
H16B H 0.4194 0.4416 0.7138 0.048 Uiso 1 1 calc GR . . . .
H16C H 0.4326 0.4026 0.6326 0.048 Uiso 1 1 calc GR . . . .
C17 C 0.2938(6) 0.3719(5) 0.7789(4) 0.0410(18) Uani 1 1 d . . . . .
H17A H 0.2299 0.3634 0.7832 0.061 Uiso 1 1 calc GR . . . .
H17B H 0.2913 0.4268 0.7991 0.061 Uiso 1 1 calc GR . . . .
H17C H 0.3425 0.3236 0.8083 0.061 Uiso 1 1 calc GR . . . .
C18 C 0.2031(4) 0.2665(4) 0.6640(4) 0.0271(14) Uani 1 1 d . . . . .
H18 H 0.1953 0.2593 0.7207 0.032 Uiso 1 1 calc R . . . .
C19 C 0.1974(5) 0.1839(5) 0.6305(6) 0.055(2) Uani 1 1 d . . . . .
H19A H 0.1429 0.2017 0.5950 0.082 Uiso 1 1 d R . . . .
H19B H 0.1858 0.1456 0.6718 0.082 Uiso 1 1 d R . . . .
H19C H 0.2550 0.1541 0.6048 0.082 Uiso 1 1 d R . . . .
C20 C 0.1196(4) 0.3454(5) 0.6302(4) 0.0349(17) Uani 1 1 d . . . . .
H20A H 0.1167 0.3959 0.6578 0.052 Uiso 1 1 calc GR . . . .
H20B H 0.0581 0.3325 0.6354 0.052 Uiso 1 1 calc GR . . . .
H20C H 0.1308 0.3582 0.5760 0.052 Uiso 1 1 calc GR . . . .
C21 C 0.5429(5) 0.1494(5) 0.3809(4) 0.0364(17) Uani 1 1 d . . . . .
H21A H 0.4895 0.1657 0.3418 0.044 Uiso 1 1 calc R . . . .
H21B H 0.6046 0.1422 0.3538 0.044 Uiso 1 1 calc R . . . .
C22 C 0.5468(6) 0.0652(5) 0.4234(5) 0.052(2) Uani 1 1 d . . . . .
H22A H 0.5598 0.0201 0.3879 0.077 Uiso 1 1 calc GR . . . .
H22B H 0.4843 0.0707 0.4476 0.077 Uiso 1 1 calc GR . . . .
H22C H 0.5987 0.0492 0.4629 0.077 Uiso 1 1 calc GR . . . .
C23 C 0.5439(5) 0.3270(5) 0.3794(4) 0.0378(18) Uani 1 1 d . . . . .
H23A H 0.5293 0.3794 0.4076 0.045 Uiso 1 1 calc R . . . .
H23B H 0.6134 0.3106 0.3661 0.045 Uiso 1 1 calc R . . . .
C24 C 0.4818(5) 0.3493(5) 0.3058(4) 0.0431(19) Uani 1 1 d . . . . .
H24A H 0.5069 0.3034 0.2717 0.065 Uiso 1 1 calc GR . . . .
H24B H 0.4842 0.4049 0.2805 0.065 Uiso 1 1 calc GR . . . .
H24C H 0.4144 0.3540 0.3180 0.065 Uiso 1 1 calc GR . . . .
B1 B 0.2985(11) 0.2591(19) 0.4555(5) 0.0191(14) Uani 0.726(4) 1 d D U P A 1
O1 O 0.3234(4) 0.2168(4) 0.3897(3) 0.0232(14) Uani 0.726(4) 1 d D U P A 1
O2 O 0.1970(4) 0.2923(4) 0.4573(3) 0.0286(14) Uani 0.726(4) 1 d D U P A 1
C25 C 0.2381(6) 0.1991(6) 0.3619(5) 0.037(2) Uani 0.726(4) 1 d D U P A 1
C26 C 0.2405(9) 0.1091(6) 0.4062(6) 0.053(3) Uani 0.726(4) 1 d D U P A 1
H26A H 0.3068 0.0685 0.4072 0.079 Uiso 0.726(4) 1 calc GR . P A 1
H26B H 0.1966 0.0850 0.3800 0.079 Uiso 0.726(4) 1 calc GR . P A 1
H26C H 0.2194 0.1182 0.4587 0.079 Uiso 0.726(4) 1 calc GR . P A 1
C27 C 0.2483(7) 0.1861(8) 0.2782(5) 0.047(3) Uani 0.726(4) 1 d D U P A 1
H27A H 0.2504 0.2400 0.2493 0.071 Uiso 0.726(4) 1 calc GR . P A 1
H27B H 0.1927 0.1706 0.2599 0.071 Uiso 0.726(4) 1 calc GR . P A 1
H27C H 0.3086 0.1392 0.2708 0.071 Uiso 0.726(4) 1 calc GR . P A 1
C28 C 0.1581(6) 0.2709(6) 0.3888(5) 0.0335(19) Uani 0.726(4) 1 d D U P A 1
C29 C 0.0636(7) 0.2534(7) 0.4090(7) 0.044(3) Uani 0.726(4) 1 d D U P A 1
H29A H 0.0774 0.2008 0.4447 0.067 Uiso 0.726(4) 1 calc GR . P A 1
H29B H 0.0318 0.2452 0.3623 0.067 Uiso 0.726(4) 1 calc GR . P A 1
H29C H 0.0206 0.3030 0.4329 0.067 Uiso 0.726(4) 1 calc GR . P A 1
C30 C 0.1369(9) 0.3517(7) 0.3270(6) 0.057(3) Uani 0.726(4) 1 d D U P A 1
H30A H 0.0910 0.4026 0.3472 0.085 Uiso 0.726(4) 1 calc GR . P A 1
H30B H 0.1087 0.3390 0.2805 0.085 Uiso 0.726(4) 1 calc GR . P A 1
H30C H 0.1978 0.3637 0.3148 0.085 Uiso 0.726(4) 1 calc GR . P A 1
B1A B 0.300(3) 0.263(5) 0.4534(10) 0.0191(14) Uani 0.274(4) 1 d D U P A 2
O1A O 0.3078(11) 0.2643(12) 0.3745(8) 0.029(3) Uani 0.274(4) 1 d D U P A 2
O2A O 0.2245(11) 0.2306(13) 0.4758(7) 0.035(3) Uani 0.274(4) 1 d D U P A 2
C25A C 0.2334(11) 0.2329(12) 0.3443(8) 0.027(3) Uani 0.274(4) 1 d D U P A 2
C26A C 0.289(2) 0.1420(13) 0.3146(15) 0.047(6) Uani 0.274(4) 1 d D U P A 2
H26D H 0.3108 0.1513 0.2624 0.070 Uiso 0.274(4) 1 calc GR . P A 2
H26E H 0.2457 0.1065 0.3146 0.070 Uiso 0.274(4) 1 calc GR . P A 2
H26F H 0.3460 0.1119 0.3483 0.070 Uiso 0.274(4) 1 calc GR . P A 2
C27A C 0.1967(16) 0.2992(16) 0.2767(12) 0.041(5) Uani 0.274(4) 1 d D U P A 2
H27D H 0.1562 0.3541 0.2944 0.062 Uiso 0.274(4) 1 d R . P A 2
H27E H 0.1580 0.2779 0.2423 0.062 Uiso 0.274(4) 1 d R . P A 2
H27F H 0.2521 0.3086 0.2492 0.062 Uiso 0.274(4) 1 d R . P A 2
C28A C 0.1717(11) 0.2216(11) 0.4090(8) 0.023(3) Uani 0.274(4) 1 d D U P A 2
C29A C 0.1538(15) 0.1353(12) 0.4291(15) 0.038(5) Uani 0.274(4) 1 d D U P A 2
H29D H 0.2163 0.0888 0.4368 0.057 Uiso 0.274(4) 1 calc GR . P A 2
H29E H 0.1166 0.1233 0.3873 0.057 Uiso 0.274(4) 1 calc GR . P A 2
H29F H 0.1170 0.1379 0.4763 0.057 Uiso 0.274(4) 1 calc GR . P A 2
C30A C 0.0699(14) 0.2951(16) 0.4010(17) 0.044(6) Uani 0.274(4) 1 d D U P A 2
H30D H 0.0310 0.2884 0.4456 0.065 Uiso 0.274(4) 1 calc GR . P A 2
H30E H 0.0358 0.2902 0.3543 0.065 Uiso 0.274(4) 1 calc GR . P A 2
H30F H 0.0797 0.3522 0.3982 0.065 Uiso 0.274(4) 1 calc GR . P A 2
B2 B 0.3255(10) 0.3888(6) 0.4906(10) 0.019(2) Uani 0.726(4) 1 d D U P A 1
O3 O 0.3277(4) 0.4305(4) 0.4175(3) 0.0218(13) Uani 0.726(4) 1 d D U P A 1
O4 O 0.2633(4) 0.4468(4) 0.5350(3) 0.0205(13) Uani 0.726(4) 1 d D U P A 1
C31 C 0.2878(6) 0.5228(5) 0.4204(4) 0.0247(18) Uani 0.726(4) 1 d D U P A 1
C32 C 0.3692(6) 0.5619(6) 0.4347(6) 0.040(2) Uani 0.726(4) 1 d D U P A 1
H32A H 0.4026 0.5359 0.4838 0.060 Uiso 0.726(4) 1 calc GR . P A 1
H32B H 0.3411 0.6249 0.4360 0.060 Uiso 0.726(4) 1 calc GR . P A 1
H32C H 0.4158 0.5497 0.3934 0.060 Uiso 0.726(4) 1 calc GR . P A 1
C33 C 0.2346(8) 0.5625(7) 0.3447(5) 0.045(3) Uani 0.726(4) 1 d D U P A 1
H33A H 0.2791 0.5461 0.3025 0.067 Uiso 0.726(4) 1 calc GR . P A 1
H33B H 0.2111 0.6260 0.3442 0.067 Uiso 0.726(4) 1 calc GR . P A 1
H33C H 0.1792 0.5409 0.3386 0.067 Uiso 0.726(4) 1 calc GR . P A 1
C34 C 0.2213(5) 0.5292(5) 0.4905(4) 0.0190(16) Uani 0.726(4) 1 d D U P A 1
C35 C 0.1157(5) 0.5342(7) 0.4676(6) 0.038(2) Uani 0.726(4) 1 d D U P A 1
H35A H 0.1176 0.4853 0.4402 0.057 Uiso 0.726(4) 1 d R . P A 1
H35B H 0.0859 0.5871 0.4357 0.057 Uiso 0.726(4) 1 d R . P A 1
H35C H 0.0786 0.5331 0.5129 0.057 Uiso 0.726(4) 1 d R . P A 1
C36 C 0.2165(7) 0.5980(6) 0.5435(5) 0.032(2) Uani 0.726(4) 1 d D U P A 1
H36A H 0.1702 0.5955 0.5838 0.049 Uiso 0.726(4) 1 calc GR . P A 1
H36B H 0.1952 0.6555 0.5145 0.049 Uiso 0.726(4) 1 calc GR . P A 1
H36C H 0.2811 0.5879 0.5668 0.049 Uiso 0.726(4) 1 calc GR . P A 1
B2A B 0.324(2) 0.3840(14) 0.483(3) 0.019(2) Uani 0.274(4) 1 d D U P A 2
O3A O 0.3681(11) 0.4406(9) 0.4444(11) 0.034(4) Uani 0.274(4) 1 d D U P A 2
O4A O 0.2341(12) 0.4319(10) 0.5066(11) 0.040(4) Uani 0.274(4) 1 d D U P A 2
C31A C 0.3050(13) 0.5285(10) 0.4452(12) 0.054(5) Uani 0.274(4) 1 d D U P A 2
C32A C 0.333(3) 0.569(2) 0.5136(17) 0.087(8) Uani 0.274(4) 1 d D U P A 2
H32D H 0.3768 0.5237 0.5488 0.130 Uiso 0.274(4) 1 calc GR . P A 2
H32E H 0.2738 0.5987 0.5404 0.130 Uiso 0.274(4) 1 calc GR . P A 2
H32F H 0.3651 0.6117 0.4952 0.130 Uiso 0.274(4) 1 calc GR . P A 2
C33A C 0.302(3) 0.5822(19) 0.3692(15) 0.079(8) Uani 0.274(4) 1 d D U P A 2
H33D H 0.3684 0.5754 0.3529 0.119 Uiso 0.274(4) 1 calc GR . P A 2
H33E H 0.2682 0.6437 0.3751 0.119 Uiso 0.274(4) 1 calc GR . P A 2
H33F H 0.2672 0.5623 0.3307 0.119 Uiso 0.274(4) 1 calc GR . P A 2
C34A C 0.2051(12) 0.5173(11) 0.4658(12) 0.059(5) Uani 0.274(4) 1 d D U P A 2
C35A C 0.142(2) 0.513(2) 0.3957(17) 0.091(8) Uani 0.274(4) 1 d D U P A 2
H35D H 0.1814 0.5055 0.3500 0.137 Uiso 0.274(4) 1 calc GR . P A 2
H35E H 0.0870 0.5667 0.3875 0.137 Uiso 0.274(4) 1 calc GR . P A 2
H35F H 0.1171 0.4632 0.4054 0.137 Uiso 0.274(4) 1 calc GR . P A 2
C36A C 0.137(2) 0.5822(18) 0.5128(19) 0.085(8) Uani 0.274(4) 1 d D U P A 2
H36D H 0.0873 0.5584 0.5339 0.128 Uiso 0.274(4) 1 calc GR . P A 2
H36E H 0.1063 0.6363 0.4804 0.128 Uiso 0.274(4) 1 calc GR . P A 2
H36F H 0.1743 0.5942 0.5548 0.128 Uiso 0.274(4) 1 calc GR . P A 2
Ir1B Ir 0.22750(2) 0.75236(2) 0.97453(2) 0.01561(7) Uani 1 1 d D . . . .
P1B P 0.34109(11) 0.77054(10) 1.05687(9) 0.0187(3) Uani 1 1 d . . . . .
P2B P 0.14566(11) 0.74505(9) 0.86397(9) 0.0186(3) Uani 1 1 d . . . . .
N1B N 0.3004(3) 0.8099(3) 0.8961(3) 0.0178(10) Uani 1 1 d . . . . .
C1B C 0.2525(4) 0.8526(4) 0.8257(3) 0.0224(13) Uani 1 1 d . . . . .
C2B C 0.1741(4) 0.8285(4) 0.8009(3) 0.0195(12) Uani 1 1 d . . . . .
C3B C 0.1210(5) 0.8704(4) 0.7344(3) 0.0271(14) Uani 1 1 d . . . . .
H3B H 0.0687 0.8524 0.7177 0.033 Uiso 1 1 calc R . . . .
C4B C 0.1430(5) 0.9382(4) 0.6923(4) 0.0345(16) Uani 1 1 d . . . . .
C5B C 0.2220(5) 0.9608(4) 0.7179(4) 0.0347(16) Uani 1 1 d . . . . .
H5B H 0.2396 1.0060 0.6895 0.042 Uiso 1 1 calc R . . . .
C6B C 0.2749(5) 0.9198(4) 0.7826(4) 0.0267(14) Uani 1 1 d . . . . .
H6B H 0.3278 0.9374 0.7985 0.032 Uiso 1 1 calc R . . . .
C7B C 0.0816(6) 0.9887(5) 0.6230(4) 0.047(2) Uani 1 1 d . . . . .
H7BA H 0.1210 0.9800 0.5771 0.070 Uiso 1 1 calc GR . . . .
H7BB H 0.0586 1.0508 0.6305 0.070 Uiso 1 1 calc GR . . . .
H7BC H 0.0257 0.9680 0.6166 0.070 Uiso 1 1 calc GR . . . .
C8B C 0.3959(4) 0.8067(4) 0.9120(3) 0.0202(12) Uani 1 1 d . . . . .
C9B C 0.4650(5) 0.8104(4) 0.8572(4) 0.0271(14) Uani 1 1 d . . . . .
H9B H 0.4478 0.8153 0.8044 0.033 Uiso 1 1 calc R . . . .
C10B C 0.5599(5) 0.8069(4) 0.8791(4) 0.0367(18) Uani 1 1 d . . . . .
H10B H 0.6049 0.8103 0.8404 0.044 Uiso 1 1 calc R . . . .
C11B C 0.5892(4) 0.7990(4) 0.9538(4) 0.0285(14) Uani 1 1 d . . . . .
C12B C 0.5233(4) 0.7883(4) 1.0093(4) 0.0268(14) Uani 1 1 d . . . . .
H12B H 0.5436 0.7791 1.0616 0.032 Uiso 1 1 calc R . . . .
C13B C 0.4286(4) 0.7907(3) 0.9905(3) 0.0180(12) Uani 1 1 d . . . . .
C14B C 0.6891(4) 0.8009(5) 0.9753(5) 0.047(2) Uani 1 1 d . . . . .
H14D H 0.7345 0.7775 0.9353 0.071 Uiso 1 1 calc GR . . . .
H14E H 0.7111 0.7654 1.0240 0.071 Uiso 1 1 calc GR . . . .
H14F H 0.6867 0.8610 0.9805 0.071 Uiso 1 1 calc GR . . . .
C15B C 0.0138(4) 0.7648(4) 0.8484(4) 0.0265(14) Uani 1 1 d . . . . .
H15B H 0.0030 0.7628 0.7924 0.032 Uiso 1 1 calc R . . . .
C16B C -0.0476(5) 0.8549(4) 0.8681(4) 0.0342(16) Uani 1 1 d . . . . .
H16D H -0.0955 0.8504 0.9049 0.051 Uiso 1 1 d R . . . .
H16E H -0.0796 0.8885 0.8223 0.051 Uiso 1 1 d R . . . .
H16F H -0.0055 0.8829 0.8890 0.051 Uiso 1 1 d R . . . .
C17B C -0.0198(5) 0.6933(4) 0.8904(4) 0.0334(16) Uani 1 1 d . . . . .
H17D H 0.0243 0.6363 0.8799 0.050 Uiso 1 1 calc GR . . . .
H17E H -0.0859 0.6992 0.8727 0.050 Uiso 1 1 calc GR . . . .
H17F H -0.0194 0.6984 0.9456 0.050 Uiso 1 1 calc GR . . . .
C18B C 0.2040(5) 0.6425(4) 0.8202(4) 0.0258(14) Uani 1 1 d . . . . .
H18B H 0.1930 0.5940 0.8545 0.031 Uiso 1 1 calc R . . . .
C19B C 0.3147(5) 0.6262(4) 0.8177(4) 0.0319(15) Uani 1 1 d . . . . .
H19D H 0.3279 0.6724 0.7839 0.048 Uiso 1 1 calc GR . . . .
H19E H 0.3463 0.5698 0.7983 0.048 Uiso 1 1 calc GR . . . .
H19F H 0.3402 0.6260 0.8695 0.048 Uiso 1 1 calc GR . . . .
C20B C 0.1639(6) 0.6389(5) 0.7405(4) 0.044(2) Uani 1 1 d . . . . .
H20D H 0.0949 0.6436 0.7435 0.067 Uiso 1 1 calc GR . . . .
H20E H 0.2000 0.5836 0.7210 0.067 Uiso 1 1 calc GR . . . .
H20F H 0.1712 0.6873 0.7059 0.067 Uiso 1 1 calc GR . . . .
C21B C 0.4148(5) 0.6822(5) 1.1262(4) 0.0352(16) Uani 1 1 d . . . . .
H21C H 0.4381 0.6280 1.1006 0.042 Uiso 1 1 calc R . . . .
H21D H 0.4726 0.6970 1.1425 0.042 Uiso 1 1 calc R . . . .
C22B C 0.3603(6) 0.6661(6) 1.1959(4) 0.056(2) Uani 1 1 d . . . . .
H22D H 0.2965 0.6634 1.1801 0.083 Uiso 1 1 calc GR . . . .
H22E H 0.3515 0.7136 1.2285 0.083 Uiso 1 1 calc GR . . . .
H22F H 0.3972 0.6109 1.2244 0.083 Uiso 1 1 calc GR . . . .
C23B C 0.3094(4) 0.8653(4) 1.1110(4) 0.0281(14) Uani 1 1 d . . . . .
H23C H 0.2653 0.8576 1.1523 0.034 Uiso 1 1 calc R . . . .
H23D H 0.3692 0.8694 1.1354 0.034 Uiso 1 1 calc R . . . .
C24B C 0.2605(6) 0.9495(4) 1.0620(4) 0.0442(19) Uani 1 1 d . . . . .
H24D H 0.3041 0.9579 1.0213 0.066 Uiso 1 1 calc GR . . . .
H24E H 0.2458 0.9983 1.0938 0.066 Uiso 1 1 calc GR . . . .
H24F H 0.2000 0.9468 1.0391 0.066 Uiso 1 1 calc GR . . . .
B1B B 0.2235(14) 0.6344(11) 1.020(2) 0.0266(15) Uani 0.726(4) 1 d D U P A 1
O1B O 0.2946(9) 0.5795(6) 1.0683(8) 0.086(4) Uani 0.726(4) 1 d D U P A 1
O2B O 0.1671(9) 0.5882(7) 0.9955(8) 0.052(4) Uani 0.726(4) 1 d D U P A 1
C25B C 0.3039(8) 0.4898(6) 1.0532(7) 0.052(3) Uani 0.726(4) 1 d D U P A 1
C26B C 0.3472(11) 0.4513(8) 0.9803(6) 0.074(4) Uani 0.726(4) 1 d D U P A 1
H26G H 0.3043 0.4812 0.9364 0.112 Uiso 0.726(4) 1 calc GR . P A 1
H26H H 0.3538 0.3892 0.9845 0.112 Uiso 0.726(4) 1 calc GR . P A 1
H26I H 0.4113 0.4587 0.9732 0.112 Uiso 0.726(4) 1 calc GR . P A 1
C27B C 0.3546(10) 0.4341(7) 1.1268(6) 0.057(3) Uani 0.726(4) 1 d D U P A 1
H27G H 0.4216 0.4355 1.1305 0.086 Uiso 0.726(4) 1 calc GR . P A 1
H27H H 0.3552 0.3739 1.1248 0.086 Uiso 0.726(4) 1 calc GR . P A 1
H27I H 0.3191 0.4576 1.1716 0.086 Uiso 0.726(4) 1 calc GR . P A 1
C28B C 0.1972(8) 0.5025(7) 1.0387(8) 0.050(2) Uani 0.726(4) 1 d D U P A 1
C29B C 0.1530(10) 0.4462(8) 0.9986(7) 0.055(3) Uani 0.726(4) 1 d D U P A 1
H29G H 0.0820 0.4686 1.0013 0.082 Uiso 0.726(4) 1 calc GR . P A 1
H29H H 0.1763 0.3865 1.0233 0.082 Uiso 0.726(4) 1 calc GR . P A 1
H29I H 0.1716 0.4465 0.9449 0.082 Uiso 0.726(4) 1 calc GR . P A 1
C30B C 0.1509(12) 0.5097(11) 1.1242(7) 0.075(4) Uani 0.726(4) 1 d D U P A 1
H30G H 0.1803 0.5439 1.1536 0.113 Uiso 0.726(4) 1 calc GR . P A 1
H30H H 0.1643 0.4512 1.1507 0.113 Uiso 0.726(4) 1 calc GR . P A 1
H30I H 0.0804 0.5382 1.1194 0.113 Uiso 0.726(4) 1 calc GR . P A 1
B1C B 0.231(4) 0.633(3) 1.021(6) 0.0266(15) Uani 0.274(4) 1 d D U P A 2
O1C O 0.3140(13) 0.5744(11) 1.0532(13) 0.020(3) Uani 0.274(4) 1 d D U P A 2
O2C O 0.1616(19) 0.5929(15) 1.0137(19) 0.032(4) Uani 0.274(4) 1 d D U P A 2
C25C C 0.3040(16) 0.4875(13) 1.0709(15) 0.055(4) Uani 0.274(4) 1 d D U P A 2
C27C C 0.295(2) 0.4465(18) 1.1511(14) 0.054(6) Uani 0.274(4) 1 d D U P A 2
H27J H 0.3574 0.4309 1.1790 0.082 Uiso 0.274(4) 1 calc GR . P A 2
H27K H 0.2762 0.3940 1.1474 0.082 Uiso 0.274(4) 1 calc GR . P A 2
H27L H 0.2451 0.4880 1.1784 0.082 Uiso 0.274(4) 1 calc GR . P A 2
C28C C 0.383(2) 0.447(2) 1.0132(18) 0.074(4) Uani 0.274(4) 1 d D U P A 2
H28A H 0.3668 0.4812 0.9632 0.112 Uiso 0.274(4) 1 calc GR . P A 2
H28B H 0.3846 0.3871 1.0080 0.112 Uiso 0.274(4) 1 calc GR . P A 2
H28C H 0.4463 0.4474 1.0317 0.112 Uiso 0.274(4) 1 calc GR . P A 2
C29C C 0.1982(16) 0.5036(14) 1.0494(17) 0.057(4) Uani 0.274(4) 1 d D U P A 2
C30C C 0.123(3) 0.500(3) 1.107(2) 0.075(4) Uani 0.274(4) 1 d D U P A 2
H30J H 0.1172 0.5450 1.1422 0.113 Uiso 0.274(4) 1 calc GR . P A 2
H30K H 0.1433 0.4425 1.1368 0.113 Uiso 0.274(4) 1 calc GR . P A 2
H30L H 0.0606 0.5095 1.0813 0.113 Uiso 0.274(4) 1 calc GR . P A 2
C26C C 0.201(3) 0.435(2) 0.986(2) 0.073(8) Uani 0.274(4) 1 d D U P A 2
H26J H 0.1474 0.4609 0.9484 0.110 Uiso 0.274(4) 1 calc GR . P A 2
H26K H 0.1943 0.3811 1.0117 0.110 Uiso 0.274(4) 1 calc GR . P A 2
H26L H 0.2631 0.4220 0.9597 0.110 Uiso 0.274(4) 1 calc GR . P A 2
B2B B 0.1218(7) 0.7704(12) 1.0542(6) 0.0234(13) Uani 0.726(4) 1 d D U P A 1
O3B O 0.1380(4) 0.7674(5) 1.1320(3) 0.0298(13) Uani 0.726(4) 1 d D U P A 1
O4B O 0.0256(6) 0.7827(6) 1.0435(4) 0.047(2) Uani 0.726(4) 1 d D U P A 1
C31B C 0.0427(6) 0.8186(6) 1.1646(5) 0.0398(18) Uani 0.726(4) 1 d D U P A 1
C32B C 0.0439(9) 0.9060(6) 1.1801(7) 0.054(3) Uani 0.726(4) 1 d D U P A 1
H32G H 0.1027 0.9007 1.2103 0.081 Uiso 0.726(4) 1 calc GR . P A 1
H32H H -0.0137 0.9343 1.2087 0.081 Uiso 0.726(4) 1 calc GR . P A 1
H32I H 0.0436 0.9411 1.1315 0.081 Uiso 0.726(4) 1 calc GR . P A 1
C33B C 0.0448(8) 0.7621(7) 1.2435(5) 0.046(2) Uani 0.726(4) 1 d D U P A 1
H33G H 0.0613 0.7005 1.2346 0.069 Uiso 0.726(4) 1 calc GR . P A 1
H33H H -0.0193 0.7810 1.2664 0.069 Uiso 0.726(4) 1 calc GR . P A 1
H33I H 0.0936 0.7696 1.2784 0.069 Uiso 0.726(4) 1 calc GR . P A 1
C34B C -0.0283(6) 0.8027(6) 1.1111(5) 0.0374(18) Uani 0.726(4) 1 d D U P A 1
C35B C -0.0639(9) 0.7274(7) 1.1239(7) 0.061(3) Uani 0.726(4) 1 d D U P A 1
H35G H -0.0930 0.7186 1.0762 0.091 Uiso 0.726(4) 1 calc GR . P A 1
H35H H -0.1130 0.7381 1.1635 0.091 Uiso 0.726(4) 1 calc GR . P A 1
H35I H -0.0095 0.6753 1.1407 0.091 Uiso 0.726(4) 1 calc GR . P A 1
C36B C -0.1163(7) 0.8897(7) 1.0939(7) 0.058(3) Uani 0.726(4) 1 d D U P A 1
H36G H -0.0922 0.9353 1.0692 0.087 Uiso 0.726(4) 1 calc GR . P A 1
H36H H -0.1468 0.9082 1.1420 0.087 Uiso 0.726(4) 1 calc GR . P A 1
H36I H -0.1643 0.8795 1.0598 0.087 Uiso 0.726(4) 1 calc GR . P A 1
B2C B 0.1196(12) 0.774(3) 1.0529(13) 0.0234(13) Uani 0.274(4) 1 d D U P A 2
O3C O 0.1240(10) 0.8205(11) 1.1145(8) 0.025(2) Uani 0.274(4) 1 d D U P A 2
O4C O 0.0240(14) 0.8144(13) 1.0346(9) 0.026(3) Uani 0.274(4) 1 d D U P A 2
C31C C 0.0450(11) 0.8052(12) 1.1651(9) 0.041(3) Uani 0.274(4) 1 d D U P A 2
C32C C 0.034(2) 0.8588(19) 1.2301(13) 0.055(5) Uani 0.274(4) 1 d D U P A 2
H32J H 0.0979 0.8495 1.2542 0.083 Uiso 0.274(4) 1 calc GR . P A 2
H32K H -0.0086 0.8421 1.2677 0.083 Uiso 0.274(4) 1 calc GR . P A 2
H32L H 0.0053 0.9204 1.2116 0.083 Uiso 0.274(4) 1 calc GR . P A 2
C33C C 0.029(2) 0.7143(14) 1.1894(17) 0.062(5) Uani 0.274(4) 1 d D U P A 2
H33J H -0.0079 0.6999 1.1489 0.094 Uiso 0.274(4) 1 calc GR . P A 2
H33K H -0.0068 0.7177 1.2370 0.094 Uiso 0.274(4) 1 calc GR . P A 2
H33L H 0.0925 0.6690 1.1974 0.094 Uiso 0.274(4) 1 calc GR . P A 2
C34C C -0.0301(12) 0.8371(13) 1.1018(11) 0.046(3) Uani 0.274(4) 1 d D U P A 2
C35C C -0.1186(16) 0.811(2) 1.1071(17) 0.059(5) Uani 0.274(4) 1 d D U P A 2
H35J H -0.1740 0.8629 1.1018 0.088 Uiso 0.274(4) 1 d R . P A 2
H35K H -0.1196 0.7795 1.1558 0.088 Uiso 0.274(4) 1 d R . P A 2
H35L H -0.1208 0.7756 1.0669 0.088 Uiso 0.274(4) 1 d R . P A 2
C36C C -0.043(2) 0.9381(13) 1.0939(17) 0.065(6) Uani 0.274(4) 1 d D U P A 2
H36J H 0.0034 0.9502 1.0576 0.098 Uiso 0.274(4) 1 calc GR . P A 2
H36K H -0.0322 0.9559 1.1440 0.098 Uiso 0.274(4) 1 calc GR . P A 2
H36L H -0.1097 0.9707 1.0751 0.098 Uiso 0.274(4) 1 calc GR . P A 2

loop_
_atom_site_aniso_label
_atom_site_aniso_U_11
_atom_site_aniso_U_22
_atom_site_aniso_U_33
_atom_site_aniso_U_23
_atom_site_aniso_U_13
_atom_site_aniso_U_12
Ir1 0.01113(11) 0.02036(12) 0.01179(12) -0.00125(9) 0.00104(8) -0.00304(9)
P1 0.0123(7) 0.0350(9) 0.0150(8) -0.0022(6) 0.0019(6) -0.0024(6)
P2 0.0128(7) 0.0211(7) 0.0143(7) -0.0006(6) 0.0021(5) -0.0020(6)
N1 0.012(2) 0.020(2) 0.016(2) -0.0044(19) 0.0022(18) -0.0021(18)
C1 0.021(3) 0.019(3) 0.013(3) -0.002(2) 0.002(2) -0.006(2)
C2 0.015(3) 0.021(3) 0.015(3) 0.000(2) 0.001(2) -0.002(2)
C3 0.024(3) 0.023(3) 0.017(3) -0.001(2) 0.002(2) -0.003(2)
C4 0.026(3) 0.023(3) 0.013(3) -0.002(2) -0.001(2) -0.007(2)
C5 0.027(3) 0.016(3) 0.020(3) 0.002(2) -0.004(2) -0.004(2)
C6 0.020(3) 0.021(3) 0.020(3) -0.003(2) 0.002(2) -0.001(2)
C7 0.031(3) 0.027(3) 0.020(3) 0.001(3) -0.005(3) -0.009(3)
C8 0.012(3) 0.020(3) 0.018(3) -0.006(2) 0.003(2) -0.002(2)
C9 0.024(3) 0.025(3) 0.023(3) 0.000(3) -0.005(3) -0.004(3)
C10 0.022(3) 0.030(3) 0.032(4) -0.002(3) 0.001(3) -0.005(3)
C11 0.014(3) 0.031(3) 0.032(4) -0.001(3) 0.000(3) -0.007(3)
C12 0.016(3) 0.029(3) 0.021(3) 0.002(3) 0.005(2) -0.003(2)
C13 0.025(3) 0.027(3) 0.013(3) -0.003(2) 0.001(2) -0.006(3)
C14 0.018(3) 0.036(4) 0.054(5) 0.006(3) -0.001(3) -0.005(3)
C15 0.032(3) 0.023(3) 0.015(3) -0.004(2) -0.001(3) -0.003(3)
C16 0.038(4) 0.034(4) 0.026(4) -0.013(3) -0.003(3) -0.011(3)
C17 0.055(5) 0.043(4) 0.019(4) -0.013(3) 0.009(3) -0.005(4)
C18 0.018(3) 0.036(4) 0.026(4) 0.004(3) 0.007(3) -0.009(3)
C19 0.027(4) 0.050(5) 0.094(7) -0.001(5) -0.001(4) -0.023(4)
C20 0.017(3) 0.052(4) 0.034(4) 0.008(3) 0.005(3) -0.011(3)
C21 0.025(3) 0.051(5) 0.028(4) -0.018(3) 0.003(3) -0.001(3)
C22 0.044(5) 0.037(4) 0.070(6) -0.026(4) -0.008(4) -0.001(4)
C23 0.021(3) 0.060(5) 0.020(4) 0.018(3) 0.004(3) -0.002(3)
C24 0.040(4) 0.056(5) 0.021(4) 0.002(3) 0.007(3) 0.000(4)
B1 0.017(3) 0.024(4) 0.016(3) 0.003(2) 0.000(2) -0.008(2)
O1 0.014(3) 0.033(3) 0.022(3) -0.011(3) 0.003(2) -0.004(3)
O2 0.015(3) 0.046(4) 0.028(3) -0.018(3) 0.000(2) -0.009(2)
C25 0.027(4) 0.053(5) 0.037(4) -0.017(4) -0.006(3) -0.016(3)
C26 0.064(7) 0.052(5) 0.045(6) -0.011(4) -0.002(5) -0.021(5)
C27 0.023(5) 0.081(8) 0.036(5) -0.024(4) -0.005(4) -0.009(5)
C28 0.021(3) 0.054(5) 0.029(4) -0.019(3) -0.003(3) -0.011(3)
C29 0.027(4) 0.057(7) 0.054(7) -0.016(6) -0.001(4) -0.017(4)
C30 0.066(7) 0.062(6) 0.046(6) 0.004(5) -0.021(5) -0.030(5)
B1A 0.017(3) 0.024(4) 0.016(3) 0.003(2) 0.000(2) -0.008(2)
O1A 0.019(6) 0.043(8) 0.023(5) 0.004(5) -0.001(4) -0.009(6)
O2A 0.028(6) 0.064(9) 0.022(6) 0.001(5) -0.001(4) -0.029(6)
C25A 0.019(6) 0.042(8) 0.021(6) 0.001(5) -0.001(4) -0.013(6)
C26A 0.056(12) 0.049(9) 0.031(11) -0.004(7) 0.009(9) -0.011(7)
C27A 0.021(9) 0.062(11) 0.031(8) 0.013(7) 0.007(7) -0.004(8)
C28A 0.017(6) 0.037(7) 0.016(6) 0.000(5) -0.003(4) -0.011(5)
C29A 0.012(9) 0.044(8) 0.058(12) 0.000(7) 0.014(8) -0.010(7)
C30A 0.024(7) 0.058(11) 0.041(12) 0.004(9) 0.013(7) -0.004(7)
B2 0.019(3) 0.024(3) 0.014(4) -0.004(3) 0.001(3) -0.006(2)
O3 0.025(3) 0.023(3) 0.015(3) -0.001(2) 0.004(2) -0.004(2)
O4 0.019(3) 0.021(3) 0.017(3) 0.002(2) 0.004(2) 0.000(2)
C31 0.029(4) 0.020(3) 0.019(4) 0.004(3) 0.007(3) -0.001(3)
C32 0.037(5) 0.041(5) 0.048(6) -0.015(4) 0.024(4) -0.019(4)
C33 0.048(6) 0.054(6) 0.025(4) 0.015(4) 0.005(4) -0.010(5)
C34 0.019(3) 0.019(3) 0.013(3) 0.003(2) -0.001(3) 0.001(3)
C35 0.019(4) 0.052(6) 0.034(5) -0.005(4) -0.001(3) 0.001(4)
C36 0.038(5) 0.033(4) 0.029(5) -0.008(3) 0.009(4) -0.012(4)
B2A 0.019(3) 0.024(3) 0.014(4) -0.004(3) 0.001(3) -0.006(2)
O3A 0.027(6) 0.028(6) 0.043(8) 0.002(5) 0.011(6) -0.005(5)
O4A 0.026(6) 0.033(6) 0.049(9) 0.005(6) 0.014(6) 0.005(5)
C31A 0.057(8) 0.028(6) 0.064(10) 0.004(6) 0.011(7) 0.005(5)
C32A 0.102(16) 0.058(13) 0.090(12) -0.011(10) 0.000(11) -0.008(11)
C33A 0.089(17) 0.054(12) 0.079(11) 0.013(9) 0.017(10) -0.006(11)
C34A 0.052(7) 0.039(7) 0.066(10) 0.014(6) 0.007(6) 0.008(5)
C35A 0.088(14) 0.075(16) 0.091(12) 0.013(10) -0.018(10) -0.004(11)
C36A 0.077(13) 0.059(11) 0.095(15) 0.001(10) 0.021(11) 0.011(9)
Ir1B 0.01794(12) 0.01680(12) 0.01280(12) -0.00151(8) -0.00035(8) -0.00645(9)
P1B 0.0206(7) 0.0207(8) 0.0160(8) -0.0029(6) 0.0005(6) -0.0078(6)
P2B 0.0234(8) 0.0177(7) 0.0149(8) -0.0017(6) -0.0028(6) -0.0065(6)
N1B 0.025(3) 0.022(2) 0.009(2) -0.0025(19) 0.0016(19) -0.011(2)
C1B 0.037(3) 0.017(3) 0.012(3) -0.002(2) 0.005(2) -0.007(3)
C2B 0.027(3) 0.020(3) 0.011(3) -0.004(2) 0.004(2) -0.006(2)
C3B 0.036(4) 0.024(3) 0.019(3) -0.001(2) -0.004(3) -0.006(3)
C4B 0.056(5) 0.027(4) 0.015(3) 0.002(3) -0.005(3) -0.007(3)
C5B 0.054(4) 0.023(3) 0.024(4) 0.006(3) 0.008(3) -0.010(3)
C6B 0.031(3) 0.025(3) 0.027(4) -0.004(3) 0.006(3) -0.012(3)
C7B 0.070(5) 0.038(4) 0.027(4) 0.011(3) -0.018(4) -0.013(4)
C8B 0.026(3) 0.016(3) 0.022(3) -0.007(2) 0.005(2) -0.011(2)
C9B 0.034(4) 0.024(3) 0.027(4) -0.005(3) 0.012(3) -0.014(3)
C10B 0.028(4) 0.023(3) 0.060(5) -0.013(3) 0.023(3) -0.007(3)
C11B 0.024(3) 0.021(3) 0.040(4) -0.009(3) 0.003(3) -0.005(3)
C12B 0.019(3) 0.026(3) 0.032(4) 0.002(3) -0.005(3) -0.003(3)
C13B 0.022(3) 0.016(3) 0.016(3) -0.006(2) 0.002(2) -0.005(2)
C14B 0.015(3) 0.045(5) 0.086(6) -0.022(4) 0.018(4) -0.010(3)
C15B 0.030(3) 0.030(3) 0.021(3) -0.001(3) -0.007(3) -0.011(3)
C16B 0.034(4) 0.038(4) 0.028(4) -0.010(3) -0.002(3) -0.006(3)
C17B 0.031(4) 0.038(4) 0.037(4) -0.001(3) -0.002(3) -0.020(3)
C18B 0.035(4) 0.020(3) 0.024(3) -0.005(2) 0.000(3) -0.010(3)
C19B 0.038(4) 0.029(4) 0.028(4) -0.004(3) 0.012(3) -0.009(3)
C20B 0.058(5) 0.035(4) 0.029(4) -0.017(3) -0.010(4) 0.005(4)
C21B 0.035(4) 0.044(4) 0.027(4) 0.009(3) -0.010(3) -0.018(3)
C22B 0.051(5) 0.086(7) 0.036(5) 0.005(4) -0.003(4) -0.034(5)
C23B 0.023(3) 0.037(4) 0.027(4) -0.016(3) 0.006(3) -0.010(3)
C24B 0.056(5) 0.023(4) 0.055(5) -0.015(3) 0.026(4) -0.012(3)
B1B 0.038(4) 0.020(3) 0.022(4) 0.001(2) -0.006(3) -0.010(3)
O1B 0.124(7) 0.034(4) 0.099(8) 0.017(4) -0.075(6) -0.028(4)
O2B 0.073(5) 0.025(4) 0.063(7) 0.018(4) -0.042(5) -0.028(4)
C25B 0.066(5) 0.030(4) 0.055(6) 0.007(4) -0.014(4) -0.013(4)
C26B 0.113(8) 0.029(5) 0.062(6) 0.009(5) -0.002(5) 0.002(5)
C27B 0.075(8) 0.035(6) 0.049(6) 0.007(5) -0.023(5) -0.003(6)
C28B 0.067(5) 0.020(4) 0.060(5) 0.013(4) -0.022(4) -0.016(3)
C29B 0.071(8) 0.032(6) 0.066(7) 0.012(5) -0.020(6) -0.028(6)
C30B 0.102(8) 0.053(6) 0.069(6) 0.015(5) -0.012(6) -0.029(6)
B1C 0.038(4) 0.020(3) 0.022(4) 0.001(2) -0.006(3) -0.010(3)
O1C 0.026(5) 0.018(5) 0.010(6) -0.003(4) 0.011(4) 0.000(4)
O2C 0.035(6) 0.017(6) 0.044(10) 0.003(6) -0.003(6) -0.009(5)
C25C 0.079(7) 0.023(6) 0.060(8) 0.009(5) -0.014(5) -0.015(5)
C27C 0.080(14) 0.028(12) 0.053(8) 0.011(7) -0.016(8) -0.018(11)
C28C 0.113(8) 0.029(5) 0.062(6) 0.009(5) -0.002(5) 0.002(5)
C29C 0.077(7) 0.023(7) 0.068(8) 0.015(5) -0.016(6) -0.018(5)
C30C 0.102(8) 0.053(6) 0.069(6) 0.015(5) -0.012(6) -0.029(6)
C26C 0.108(18) 0.030(11) 0.078(12) 0.006(9) -0.029(11) -0.021(11)
B2B 0.023(2) 0.034(3) 0.020(3) -0.006(2) 0.005(2) -0.017(2)
O3B 0.025(3) 0.045(3) 0.024(3) -0.013(3) 0.007(2) -0.015(3)
O4B 0.027(3) 0.081(5) 0.032(3) -0.025(3) 0.002(3) -0.009(3)
C31B 0.032(3) 0.055(4) 0.037(3) -0.020(3) 0.016(3) -0.017(3)
C32B 0.067(6) 0.045(5) 0.049(6) -0.004(5) -0.002(5) -0.016(5)
C33B 0.057(6) 0.056(6) 0.028(5) -0.002(4) -0.006(4) -0.023(5)
C34B 0.024(3) 0.059(4) 0.034(4) -0.015(3) 0.011(3) -0.018(3)
C35B 0.059(6) 0.081(7) 0.052(6) -0.011(5) 0.017(5) -0.035(5)
C36B 0.029(5) 0.069(6) 0.062(6) -0.026(5) -0.007(5) 0.009(5)
B2C 0.023(2) 0.034(3) 0.020(3) -0.006(2) 0.005(2) -0.017(2)
O3C 0.027(4) 0.034(4) 0.022(4) -0.015(4) 0.007(4) -0.017(4)
O4C 0.020(4) 0.041(5) 0.023(4) -0.010(4) 0.005(4) -0.016(4)
C31C 0.034(4) 0.055(5) 0.035(4) -0.015(4) 0.012(4) -0.013(4)
C32C 0.057(9) 0.070(9) 0.042(8) -0.018(8) 0.014(8) -0.019(8)
C33C 0.058(8) 0.075(8) 0.048(8) -0.007(7) 0.016(8) -0.012(7)
C34C 0.033(4) 0.065(5) 0.038(4) -0.015(4) 0.010(4) -0.010(4)
C35C 0.036(8) 0.084(9) 0.053(9) -0.024(9) 0.017(7) -0.011(8)
C36C 0.069(10) 0.061(9) 0.057(10) -0.017(8) 0.002(10) -0.006(8)

loop_
_atom_type_symbol
_atom_type_description
_atom_type_scat_dispersion_real
_atom_type_scat_dispersion_imag
_atom_type_scat_source
C C 0.0033 0.0016 'International Tables Vol C Tables 4.2.6.8 and 6.1.1.4'
H H 0.0000 0.0000 'International Tables Vol C Tables 4.2.6.8 and 6.1.1.4'
B B 0.0013 0.0007 'International Tables Vol C Tables 4.2.6.8 and 6.1.1.4'
Ir Ir -1.4442 7.9887 'International Tables Vol C Tables 4.2.6.8 and 6.1.1.4'
N N 0.0061 0.0033 'International Tables Vol C Tables 4.2.6.8 and 6.1.1.4'
O O 0.0106 0.0060 'International Tables Vol C Tables 4.2.6.8 and 6.1.1.4'
P P 0.1023 0.0942 'International Tables Vol C Tables 4.2.6.8 and 6.1.1.4'

loop_
_geom_angle_atom_site_label_1
_geom_angle_atom_site_label_2
_geom_angle_atom_site_label_3
_geom_angle
_geom_angle_site_symmetry_1
_geom_angle_site_symmetry_3
_geom_angle_publ_flag
P1 Ir1 P2 162.13(5) . . ?
N1 Ir1 P1 81.94(13) . . ?
N1 Ir1 P2 80.98(13) . . ?
B1 Ir1 P1 94.0(3) . . ?
B1 Ir1 P2 102.9(2) . . ?
B1 Ir1 N1 143.9(8) . . ?
B1A Ir1 P1 92.8(6) . . ?
B1A Ir1 P2 104.3(5) . . ?
B1A Ir1 N1 146(2) . . ?
B2 Ir1 P1 99.2(2) . . ?
B2 Ir1 P2 91.7(3) . . ?
B2 Ir1 N1 144.4(6) . . ?
B2 Ir1 B1 71.7(10) . . ?
B2A Ir1 P1 96.9(5) . . ?
B2A Ir1 P2 94.9(8) . . ?
B2A Ir1 N1 148.3(17) . . ?
B2A Ir1 B1A 66(3) . . ?
C13 P1 Ir1 100.72(19) . . ?
C13 P1 C21 102.6(3) . . ?
C13 P1 C23 103.8(3) . . ?
C21 P1 Ir1 121.8(2) . . ?
C21 P1 C23 103.9(3) . . ?
C23 P1 Ir1 120.9(2) . . ?
C2 P2 Ir1 100.33(18) . . ?
C2 P2 C15 104.8(3) . . ?
C2 P2 C18 103.7(3) . . ?
C15 P2 Ir1 115.2(2) . . ?
C18 P2 Ir1 126.4(2) . . ?
C18 P2 C15 103.9(3) . . ?
C1 N1 Ir1 119.1(3) . . ?
C8 N1 Ir1 119.1(4) . . ?
C8 N1 C1 121.8(5) . . ?
N1 C1 C2 118.4(5) . . ?
N1 C1 C6 123.9(5) . . ?
C2 C1 C6 117.4(5) . . ?
C1 C2 P2 114.9(4) . . ?
C1 C2 C3 120.2(5) . . ?
C3 C2 P2 124.9(4) . . ?
C2 C3 H3 119.1 . . ?
C4 C3 C2 121.9(5) . . ?
C4 C3 H3 119.1 . . ?
C3 C4 C7 121.6(5) . . ?
C5 C4 C3 116.7(5) . . ?
C5 C4 C7 121.7(5) . . ?
C4 C5 H5 118.8 . . ?
C6 C5 C4 122.5(5) . . ?
C6 C5 H5 118.8 . . ?
C1 C6 H6 119.5 . . ?
C5 C6 C1 121.0(5) . . ?
C5 C6 H6 119.5 . . ?
C4 C7 H7A 109.5 . . ?
C4 C7 H7B 109.5 . . ?
C4 C7 H7C 109.5 . . ?
H7A C7 H7B 109.5 . . ?
H7A C7 H7C 109.5 . . ?
H7B C7 H7C 109.5 . . ?
N1 C8 C9 125.2(5) . . ?
N1 C8 C13 119.1(5) . . ?
C9 C8 C13 115.6(5) . . ?
C8 C9 H9 119.4 . . ?
C10 C9 C8 121.1(6) . . ?
C10 C9 H9 119.4 . . ?
C9 C10 H10 118.7 . . ?
C9 C10 C11 122.6(6) . . ?
C11 C10 H10 118.7 . . ?
C10 C11 C12 116.5(5) . . ?
C10 C11 C14 121.1(6) . . ?
C12 C11 C14 122.3(6) . . ?
C11 C12 H12 118.3 . . ?
C13 C12 C11 123.4(6) . . ?
C13 C12 H12 118.3 . . ?
C8 C13 P1 114.4(4) . . ?
C12 C13 P1 124.9(5) . . ?
C12 C13 C8 120.7(5) . . ?
C11 C14 H14A 109.5 . . ?
C11 C14 H14B 109.5 . . ?
C11 C14 H14C 109.5 . . ?
H14A C14 H14B 109.5 . . ?
H14A C14 H14C 109.5 . . ?
H14B C14 H14C 109.5 . . ?
P2 C15 H15 107.3 . . ?
C16 C15 P2 109.9(4) . . ?
C16 C15 H15 107.3 . . ?
C17 C15 P2 114.9(5) . . ?
C17 C15 H15 107.3 . . ?
C17 C15 C16 109.9(5) . . ?
C15 C16 H16A 109.5 . . ?
C15 C16 H16B 109.5 . . ?
C15 C16 H16C 109.5 . . ?
H16A C16 H16B 109.5 . . ?
H16A C16 H16C 109.5 . . ?
H16B C16 H16C 109.5 . . ?
C15 C17 H17A 109.5 . . ?
C15 C17 H17B 109.5 . . ?
C15 C17 H17C 109.5 . . ?
H17A C17 H17B 109.5 . . ?
H17A C17 H17C 109.5 . . ?
H17B C17 H17C 109.5 . . ?
P2 C18 H18 108.3 . . ?
C19 C18 P2 109.1(4) . . ?
C19 C18 H18 108.3 . . ?
C20 C18 P2 113.1(4) . . ?
C20 C18 H18 108.3 . . ?
C20 C18 C19 109.5(6) . . ?
C18 C19 H19A 107.0 . . ?
C18 C19 H19B 107.9 . . ?
C18 C19 H19C 113.5 . . ?
H19A C19 H19B 109.4 . . ?
H19A C19 H19C 109.5 . . ?
H19B C19 H19C 109.4 . . ?
C18 C20 H20A 109.5 . . ?
C18 C20 H20B 109.5 . . ?
C18 C20 H20C 109.5 . . ?
H20A C20 H20B 109.5 . . ?
H20A C20 H20C 109.5 . . ?
H20B C20 H20C 109.5 . . ?
P1 C21 H21A 109.0 . . ?
P1 C21 H21B 109.0 . . ?
H21A C21 H21B 107.8 . . ?
C22 C21 P1 113.1(5) . . ?
C22 C21 H21A 109.0 . . ?
C22 C21 H21B 109.0 . . ?
C21 C22 H22A 109.5 . . ?
C21 C22 H22B 109.5 . . ?
C21 C22 H22C 109.5 . . ?
H22A C22 H22B 109.5 . . ?
H22A C22 H22C 109.5 . . ?
H22B C22 H22C 109.5 . . ?
P1 C23 H23A 108.9 . . ?
P1 C23 H23B 108.9 . . ?
H23A C23 H23B 107.7 . . ?
C24 C23 P1 113.3(5) . . ?
C24 C23 H23A 108.9 . . ?
C24 C23 H23B 108.9 . . ?
C23 C24 H24A 109.5 . . ?
C23 C24 H24B 109.5 . . ?
C23 C24 H24C 109.5 . . ?
H24A C24 H24B 109.5 . . ?
H24A C24 H24C 109.5 . . ?
H24B C24 H24C 109.5 . . ?
O1 B1 Ir1 120.9(10) . . ?
O1 B1 O2 108.5(6) . . ?
O2 B1 Ir1 130.6(9) . . ?
B1 O1 C25 107.8(6) . . ?
B1 O2 C28 107.7(6) . . ?
O1 C25 C26 105.3(7) . . ?
O1 C25 C27 109.2(7) . . ?
O1 C25 C28 102.3(6) . . ?
C27 C25 C26 107.4(7) . . ?
C28 C25 C26 110.5(9) . . ?
C28 C25 C27 121.0(8) . . ?
C25 C26 H26A 109.5 . . ?
C25 C26 H26B 109.5 . . ?
C25 C26 H26C 109.5 . . ?
H26A C26 H26B 109.5 . . ?
H26A C26 H26C 109.5 . . ?
H26B C26 H26C 109.5 . . ?
C25 C27 H27A 109.5 . . ?
C25 C27 H27B 109.5 . . ?
C25 C27 H27C 109.5 . . ?
H27A C27 H27B 109.5 . . ?
H27A C27 H27C 109.5 . . ?
H27B C27 H27C 109.5 . . ?
O2 C28 C25 104.7(6) . . ?
O2 C28 C29 107.8(8) . . ?
O2 C28 C30 108.2(8) . . ?
C25 C28 C29 117.9(9) . . ?
C25 C28 C30 108.3(8) . . ?
C29 C28 C30 109.5(7) . . ?
C28 C29 H29A 109.5 . . ?
C28 C29 H29B 109.5 . . ?
C28 C29 H29C 109.5 . . ?
H29A C29 H29B 109.5 . . ?
H29A C29 H29C 109.5 . . ?
H29B C29 H29C 109.5 . . ?
C28 C30 H30A 109.5 . . ?
C28 C30 H30B 109.5 . . ?
C28 C30 H30C 109.5 . . ?
H30A C30 H30B 109.5 . . ?
H30A C30 H30C 109.5 . . ?
H30B C30 H30C 109.5 . . ?
O1A B1A Ir1 127.6(10) . . ?
O1A B1A O2A 109.0(13) . . ?
O2A B1A Ir1 120.4(19) . . ?
B1A O1A C25A 108.7(13) . . ?
B1A O2A C28A 109.8(10) . . ?
O1A C25A C26A 105.8(15) . . ?
O1A C25A C27A 100.0(14) . . ?
O1A C25A C28A 106.7(11) . . ?
C27A C25A C26A 109.0(15) . . ?
C28A C25A C26A 110.5(15) . . ?
C28A C25A C27A 123.0(15) . . ?
C25A C26A H26D 109.5 . . ?
C25A C26A H26E 109.5 . . ?
C25A C26A H26F 109.5 . . ?
H26D C26A H26E 109.5 . . ?
H26D C26A H26F 109.5 . . ?
H26E C26A H26F 109.5 . . ?
C25A C27A H27D 109.5 . . ?
C25A C27A H27E 109.4 . . ?
C25A C27A H27F 109.5 . . ?
H27D C27A H27E 109.5 . . ?
H27D C27A H27F 109.5 . . ?
H27E C27A H27F 109.5 . . ?
O2A C28A C25A 104.4(11) . . ?
O2A C28A C29A 102.8(14) . . ?
O2A C28A C30A 109.9(16) . . ?
C25A C28A C29A 120.8(15) . . ?
C25A C28A C30A 110.4(14) . . ?
C29A C28A C30A 108.0(14) . . ?
C28A C29A H29D 109.5 . . ?
C28A C29A H29E 109.5 . . ?
C28A C29A H29F 109.5 . . ?
H29D C29A H29E 109.5 . . ?
H29D C29A H29F 109.5 . . ?
H29E C29A H29F 109.5 . . ?
C28A C30A H30D 109.5 . . ?
C28A C30A H30E 109.5 . . ?
C28A C30A H30F 109.5 . . ?
H30D C30A H30E 109.5 . . ?
H30D C30A H30F 109.5 . . ?
H30E C30A H30F 109.5 . . ?
O3 B2 Ir1 127.7(7) . . ?
O4 B2 Ir1 123.2(8) . . ?
O4 B2 O3 109.1(6) . . ?
B2 O3 C31 109.0(7) . . ?
B2 O4 C34 109.8(6) . . ?
O3 C31 C32 110.3(7) . . ?
O3 C31 C33 108.4(7) . . ?
O3 C31 C34 102.3(5) . . ?
C32 C31 C34 110.5(7) . . ?
C33 C31 C32 110.4(7) . . ?
C33 C31 C34 114.6(7) . . ?
C31 C32 H32A 109.5 . . ?
C31 C32 H32B 109.5 . . ?
C31 C32 H32C 109.5 . . ?
H32A C32 H32B 109.5 . . ?
H32A C32 H32C 109.5 . . ?
H32B C32 H32C 109.5 . . ?
C31 C33 H33A 109.5 . . ?
C31 C33 H33B 109.5 . . ?
C31 C33 H33C 109.5 . . ?
H33A C33 H33B 109.5 . . ?
H33A C33 H33C 109.5 . . ?
H33B C33 H33C 109.5 . . ?
O4 C34 C31 103.3(5) . . ?
O4 C34 C35 106.6(6) . . ?
O4 C34 C36 106.2(6) . . ?
C31 C34 C35 112.3(7) . . ?
C36 C34 C31 118.7(7) . . ?
C36 C34 C35 108.7(6) . . ?
C34 C35 H35A 109.4 . . ?
C34 C35 H35B 109.4 . . ?
C34 C35 H35C 109.6 . . ?
H35A C35 H35B 109.5 . . ?
H35A C35 H35C 109.5 . . ?
H35B C35 H35C 109.5 . . ?
C34 C36 H36A 109.5 . . ?
C34 C36 H36B 109.5 . . ?
C34 C36 H36C 109.5 . . ?
H36A C36 H36B 109.5 . . ?
H36A C36 H36C 109.5 . . ?
H36B C36 H36C 109.5 . . ?
O3A B2A Ir1 121.9(17) . . ?
O4A B2A Ir1 124.8(11) . . ?
O4A B2A O3A 108.9(13) . . ?
B2A O3A C31A 109.2(12) . . ?
B2A O4A C34A 109.6(12) . . ?
O3A C31A C32A 109.8(17) . . ?
O3A C31A C33A 112.3(17) . . ?
O3A C31A C34A 103.5(11) . . ?
C32A C31A C34A 104.4(17) . . ?
C33A C31A C32A 113.3(18) . . ?
C33A C31A C34A 112.8(17) . . ?
C31A C32A H32D 109.5 . . ?
C31A C32A H32E 109.5 . . ?
C31A C32A H32F 109.5 . . ?
H32D C32A H32E 109.5 . . ?
H32D C32A H32F 109.5 . . ?
H32E C32A H32F 109.5 . . ?
C31A C33A H33D 109.5 . . ?
C31A C33A H33E 109.5 . . ?
C31A C33A H33F 109.5 . . ?
H33D C33A H33E 109.5 . . ?
H33D C33A H33F 109.5 . . ?
H33E C33A H33F 109.5 . . ?
O4A C34A C31A 101.6(12) . . ?
O4A C34A C35A 106.1(17) . . ?
O4A C34A C36A 110.4(17) . . ?
C31A C34A C35A 114.6(18) . . ?
C36A C34A C31A 118.7(18) . . ?
C36A C34A C35A 104.8(17) . . ?
C34A C35A H35D 109.5 . . ?
C34A C35A H35E 109.5 . . ?
C34A C35A H35F 109.5 . . ?
H35D C35A H35E 109.5 . . ?
H35D C35A H35F 109.5 . . ?
H35E C35A H35F 109.5 . . ?
C34A C36A H36D 109.5 . . ?
C34A C36A H36E 109.5 . . ?
C34A C36A H36F 109.5 . . ?
H36D C36A H36E 109.5 . . ?
H36D C36A H36F 109.5 . . ?
H36E C36A H36F 109.5 . . ?
P1B Ir1B P2B 161.96(6) . . ?
N1B Ir1B P1B 81.60(13) . . ?
N1B Ir1B P2B 80.76(13) . . ?
B1B Ir1B P1B 99.1(6) . . ?
B1B Ir1B P2B 92.4(8) . . ?
B1B Ir1B N1B 141.9(11) . . ?
B1B Ir1B B2B 71.3(12) . . ?
B1C Ir1B P1B 96.8(15) . . ?
B1C Ir1B P2B 94(2) . . ?
B1C Ir1B N1B 140(3) . . ?
B1C Ir1B B2C 75(3) . . ?
B2B Ir1B P1B 94.0(3) . . ?
B2B Ir1B P2B 102.9(3) . . ?
B2B Ir1B N1B 146.8(6) . . ?
B2C Ir1B P1B 94.3(5) . . ?
B2C Ir1B P2B 102.3(5) . . ?
B2C Ir1B N1B 145.1(13) . . ?
C13B P1B Ir1B 101.10(19) . . ?
C13B P1B C21B 104.0(3) . . ?
C13B P1B C23B 103.2(3) . . ?
C21B P1B Ir1B 122.8(2) . . ?
C23B P1B Ir1B 119.5(2) . . ?
C23B P1B C21B 103.4(3) . . ?
C2B P2B Ir1B 100.27(19) . . ?
C2B P2B C15B 105.2(3) . . ?
C2B P2B C18B 104.6(3) . . ?
C15B P2B Ir1B 128.6(2) . . ?
C15B P2B C18B 104.0(3) . . ?
C18B P2B Ir1B 111.7(2) . . ?
C1B N1B Ir1B 119.4(4) . . ?
C8B N1B Ir1B 120.0(4) . . ?
C8B N1B C1B 120.6(5) . . ?
C2B C1B N1B 117.4(5) . . ?
C6B C1B N1B 124.5(6) . . ?
C6B C1B C2B 118.0(5) . . ?
C1B C2B P2B 114.8(4) . . ?
C1B C2B C3B 120.4(5) . . ?
C3B C2B P2B 124.7(5) . . ?
C2B C3B H3B 119.4 . . ?
C4B C3B C2B 121.3(6) . . ?
C4B C3B H3B 119.4 . . ?
C3B C4B C5B 117.3(6) . . ?
C3B C4B C7B 122.0(7) . . ?
C5B C4B C7B 120.7(6) . . ?
C4B C5B H5B 119.0 . . ?
C6B C5B C4B 121.9(6) . . ?
C6B C5B H5B 119.0 . . ?
C1B C6B H6B 119.5 . . ?
C5B C6B C1B 121.1(6) . . ?
C5B C6B H6B 119.5 . . ?
C4B C7B H7BA 109.5 . . ?
C4B C7B H7BB 109.5 . . ?
C4B C7B H7BC 109.5 . . ?
H7BA C7B H7BB 109.5 . . ?
H7BA C7B H7BC 109.5 . . ?
H7BB C7B H7BC 109.5 . . ?
N1B C8B C9B 125.2(5) . . ?
N1B C8B C13B 117.6(5) . . ?
C9B C8B C13B 117.0(5) . . ?
C8B C9B H9B 119.5 . . ?
C8B C9B C10B 121.0(6) . . ?
C10B C9B H9B 119.5 . . ?
C9B C10B H10B 118.9 . . ?
C11B C10B C9B 122.3(6) . . ?
C11B C10B H10B 118.9 . . ?
C10B C11B C12B 117.3(6) . . ?
C10B C11B C14B 120.9(6) . . ?
C12B C11B C14B 121.7(6) . . ?
C11B C12B H12B 118.7 . . ?
C11B C12B C13B 122.5(6) . . ?
C13B C12B H12B 118.7 . . ?
C8B C13B P1B 114.5(4) . . ?
C12B C13B P1B 125.9(5) . . ?
C12B C13B C8B 119.5(5) . . ?
C11B C14B H14D 109.5 . . ?
C11B C14B H14E 109.5 . . ?
C11B C14B H14F 109.5 . . ?
H14D C14B H14E 109.5 . . ?
H14D C14B H14F 109.5 . . ?
H14E C14B H14F 109.5 . . ?
P2B C15B H15B 106.9 . . ?
C16B C15B P2B 112.5(4) . . ?
C16B C15B H15B 106.9 . . ?
C17B C15B P2B 111.8(4) . . ?
C17B C15B H15B 106.9 . . ?
C17B C15B C16B 111.5(6) . . ?
C15B C16B H16D 110.7 . . ?
C15B C16B H16E 109.1 . . ?
C15B C16B H16F 108.6 . . ?
H16D C16B H16E 109.4 . . ?
H16D C16B H16F 109.5 . . ?
H16E C16B H16F 109.5 . . ?
C15B C17B H17D 109.5 . . ?
C15B C17B H17E 109.5 . . ?
C15B C17B H17F 109.5 . . ?
H17D C17B H17E 109.5 . . ?
H17D C17B H17F 109.5 . . ?
H17E C17B H17F 109.5 . . ?
P2B C18B H18B 107.5 . . ?
C19B C18B P2B 109.3(4) . . ?
C19B C18B H18B 107.5 . . ?
C20B C18B P2B 114.8(4) . . ?
C20B C18B H18B 107.5 . . ?
C20B C18B C19B 110.0(6) . . ?
C18B C19B H19D 109.5 . . ?
C18B C19B H19E 109.5 . . ?
C18B C19B H19F 109.5 . . ?
H19D C19B H19E 109.5 . . ?
H19D C19B H19F 109.5 . . ?
H19E C19B H19F 109.5 . . ?
C18B C20B H20D 109.5 . . ?
C18B C20B H20E 109.5 . . ?
C18B C20B H20F 109.5 . . ?
H20D C20B H20E 109.5 . . ?
H20D C20B H20F 109.5 . . ?
H20E C20B H20F 109.5 . . ?
P1B C21B H21C 108.9 . . ?
P1B C21B H21D 108.9 . . ?
H21C C21B H21D 107.7 . . ?
C22B C21B P1B 113.3(5) . . ?
C22B C21B H21C 108.9 . . ?
C22B C21B H21D 108.9 . . ?
C21B C22B H22D 109.5 . . ?
C21B C22B H22E 109.5 . . ?
C21B C22B H22F 109.5 . . ?
H22D C22B H22E 109.5 . . ?
H22D C22B H22F 109.5 . . ?
H22E C22B H22F 109.5 . . ?
P1B C23B H23C 109.0 . . ?
P1B C23B H23D 109.0 . . ?
H23C C23B H23D 107.8 . . ?
C24B C23B P1B 112.9(5) . . ?
C24B C23B H23C 109.0 . . ?
C24B C23B H23D 109.0 . . ?
C23B C24B H24D 109.5 . . ?
C23B C24B H24E 109.5 . . ?
C23B C24B H24F 109.5 . . ?
H24D C24B H24E 109.5 . . ?
H24D C24B H24F 109.5 . . ?
H24E C24B H24F 109.5 . . ?
O1B B1B Ir1B 123.2(8) . . ?
O2B B1B Ir1B 127.3(13) . . ?
O2B B1B O1B 107.9(7) . . ?
B1B O1B C25B 107.8(12) . . ?
B1B O2B C28B 108.2(7) . . ?
O1B C25B C26B 122.8(11) . . ?
O1B C25B C27B 104.0(10) . . ?
O1B C25B C28B 97.9(8) . . ?
C26B C25B C27B 112.8(8) . . ?
C28B C25B C26B 100.9(10) . . ?
C28B C25B C27B 118.6(10) . . ?
C25B C26B H26G 109.5 . . ?
C25B C26B H26H 109.5 . . ?
C25B C26B H26I 109.5 . . ?
H26G C26B H26H 109.5 . . ?
H26G C26B H26I 109.5 . . ?
H26H C26B H26I 109.5 . . ?
C25B C27B H27G 109.5 . . ?
C25B C27B H27H 109.5 . . ?
C25B C27B H27I 109.5 . . ?
H27G C27B H27H 109.5 . . ?
H27G C27B H27I 109.5 . . ?
H27H C27B H27I 109.5 . . ?
O2B C28B C25B 100.5(7) . . ?
O2B C28B C29B 107.1(9) . . ?
O2B C28B C30B 109.6(11) . . ?
C25B C28B C30B 104.0(10) . . ?
C29B C28B C25B 128.1(11) . . ?
C29B C28B C30B 106.6(8) . . ?
C28B C29B H29G 109.5 . . ?
C28B C29B H29H 109.5 . . ?
C28B C29B H29I 109.5 . . ?
H29G C29B H29H 109.5 . . ?
H29G C29B H29I 109.5 . . ?
H29H C29B H29I 109.5 . . ?
C28B C30B H30G 109.5 . . ?
C28B C30B H30H 109.5 . . ?
C28B C30B H30I 109.5 . . ?
H30G C30B H30H 109.5 . . ?
H30G C30B H30I 109.5 . . ?
H30H C30B H30I 109.5 . . ?
O1C B1C Ir1B 121.3(19) . . ?
O2C B1C Ir1B 127.6(17) . . ?
O2C B1C O1C 110.0(13) . . ?
B1C O1C C25C 111.9(12) . . ?
B1C O2C C29C 109.2(13) . . ?
O1C C25C C27C 125(2) . . ?
O1C C25C C28C 92.3(16) . . ?
O1C C25C C29C 101.9(12) . . ?
C27C C25C C28C 125.3(18) . . ?
C29C C25C C27C 93.5(16) . . ?
C29C C25C C28C 119(2) . . ?
C25C C27C H27J 109.5 . . ?
C25C C27C H27K 109.5 . . ?
C25C C27C H27L 109.5 . . ?
H27J C27C H27K 109.5 . . ?
H27J C27C H27L 109.5 . . ?
H27K C27C H27L 109.5 . . ?
C25C C28C H28A 109.5 . . ?
C25C C28C H28B 109.5 . . ?
C25C C28C H28C 109.5 . . ?
H28A C28C H28B 109.5 . . ?
H28A C28C H28C 109.5 . . ?
H28B C28C H28C 109.5 . . ?
O2C C29C C25C 106.4(13) . . ?
O2C C29C C30C 103(2) . . ?
O2C C29C C26C 110(2) . . ?
C25C C29C C26C 104.5(18) . . ?
C30C C29C C25C 123(2) . . ?
C30C C29C C26C 109.7(19) . . ?
C29C C30C H30J 109.5 . . ?
C29C C30C H30K 109.5 . . ?
C29C C30C H30L 109.5 . . ?
H30J C30C H30K 109.5 . . ?
H30J C30C H30L 109.5 . . ?
H30K C30C H30L 109.5 . . ?
C29C C26C H26J 109.5 . . ?
C29C C26C H26K 109.5 . . ?
C29C C26C H26L 109.5 . . ?
H26J C26C H26K 109.5 . . ?
H26J C26C H26L 109.5 . . ?
H26K C26C H26L 109.5 . . ?
O3B B2B Ir1B 124.8(6) . . ?
O4B B2B Ir1B 128.5(7) . . ?
O4B B2B O3B 106.6(7) . . ?
B2B O3B C31B 106.7(7) . . ?
B2B O4B C34B 112.9(6) . . ?
O3B C31B C33B 100.7(7) . . ?
C32B C31B O3B 110.9(8) . . ?
C32B C31B C33B 109.0(7) . . ?
C32B C31B C34B 124.0(8) . . ?
C34B C31B O3B 100.9(6) . . ?
C34B C31B C33B 108.7(8) . . ?
C31B C32B H32G 109.5 . . ?
C31B C32B H32H 109.5 . . ?
C31B C32B H32I 109.5 . . ?
H32G C32B H32H 109.5 . . ?
H32G C32B H32I 109.5 . . ?
H32H C32B H32I 109.5 . . ?
C31B C33B H33G 109.5 . . ?
C31B C33B H33H 109.5 . . ?
C31B C33B H33I 109.5 . . ?
H33G C33B H33H 109.5 . . ?
H33G C33B H33I 109.5 . . ?
H33H C33B H33I 109.5 . . ?
O4B C34B C31B 103.5(6) . . ?
O4B C34B C35B 100.8(8) . . ?
O4B C34B C36B 109.8(8) . . ?
C31B C34B C36B 108.8(8) . . ?
C35B C34B C31B 122.4(9) . . ?
C35B C34B C36B 110.6(8) . . ?
C34B C35B H35G 109.5 . . ?
C34B C35B H35H 109.5 . . ?
C34B C35B H35I 109.5 . . ?
H35G C35B H35H 109.5 . . ?
H35G C35B H35I 109.5 . . ?
H35H C35B H35I 109.5 . . ?
C34B C36B H36G 109.5 . . ?
C34B C36B H36H 109.5 . . ?
C34B C36B H36I 109.5 . . ?
H36G C36B H36H 109.5 . . ?
H36G C36B H36I 109.5 . . ?
H36H C36B H36I 109.5 . . ?
O3C B2C Ir1B 120.2(15) . . ?
O4C B2C Ir1B 123.8(18) . . ?
O4C B2C O3C 96.9(17) . . ?
B2C O3C C31C 102.7(13) . . ?
B2C O4C C34C 110.6(12) . . ?
O3C C31C C33C 126.4(16) . . ?
C32C C31C O3C 108.8(15) . . ?
C32C C31C C33C 112.0(16) . . ?
C32C C31C C34C 117.0(17) . . ?
C34C C31C O3C 92.5(11) . . ?
C34C C31C C33C 98.5(14) . . ?
C31C C32C H32J 109.5 . . ?
C31C C32C H32K 109.5 . . ?
C31C C32C H32L 109.5 . . ?
H32J C32C H32K 109.5 . . ?
H32J C32C H32L 109.5 . . ?
H32K C32C H32L 109.5 . . ?
C31C C33C H33J 109.5 . . ?
C31C C33C H33K 109.5 . . ?
C31C C33C H33L 109.5 . . ?
H33J C33C H33K 109.5 . . ?
H33J C33C H33L 109.5 . . ?
H33K C33C H33L 109.5 . . ?
O4C C34C C31C 103.6(12) . . ?
O4C C34C C35C 114.5(16) . . ?
O4C C34C C36C 98.7(15) . . ?
C31C C34C C36C 100.9(15) . . ?
C35C C34C C31C 118.9(17) . . ?
C35C C34C C36C 117.4(18) . . ?
C34C C35C H35J 108.4 . . ?
C34C C35C H35K 110.1 . . ?
C34C C35C H35L 110.0 . . ?
H35J C35C H35K 109.5 . . ?
H35J C35C H35L 109.5 . . ?
H35K C35C H35L 109.5 . . ?
C34C C36C H36J 109.5 . . ?
C34C C36C H36K 109.5 . . ?
C34C C36C H36L 109.5 . . ?
H36J C36C H36K 109.5 . . ?
H36J C36C H36L 109.5 . . ?
H36K C36C H36L 109.5 . . ?

loop_
_geom_bond_atom_site_label_1
_geom_bond_atom_site_label_2
_geom_bond_distance
_geom_bond_site_symmetry_2
_geom_bond_publ_flag
Ir1 P1 2.2999(15) . ?
Ir1 P2 2.3169(15) . ?
Ir1 N1 2.089(4) . ?
Ir1 B1 2.046(8) . ?
Ir1 B1A 2.033(14) . ?
Ir1 B2 2.042(8) . ?
Ir1 B2A 2.027(13) . ?
P1 C13 1.819(6) . ?
P1 C21 1.828(7) . ?
P1 C23 1.844(7) . ?
P2 C2 1.817(6) . ?
P2 C15 1.854(6) . ?
P2 C18 1.833(6) . ?
N1 C1 1.401(7) . ?
N1 C8 1.384(6) . ?
C1 C2 1.403(7) . ?
C1 C6 1.406(8) . ?
C2 C3 1.407(8) . ?
C3 H3 0.9500 . ?
C3 C4 1.400(8) . ?
C4 C5 1.389(8) . ?
C4 C7 1.497(8) . ?
C5 H5 0.9500 . ?
C5 C6 1.384(8) . ?
C6 H6 0.9500 . ?
C7 H7A 0.9800 . ?
C7 H7B 0.9800 . ?
C7 H7C 0.9800 . ?
C8 C9 1.421(8) . ?
C8 C13 1.424(8) . ?
C9 H9 0.9500 . ?
C9 C10 1.380(8) . ?
C10 H10 0.9500 . ?
C10 C11 1.380(9) . ?
C11 C12 1.380(8) . ?
C11 C14 1.522(8) . ?
C12 H12 0.9500 . ?
C12 C13 1.368(8) . ?
C14 H14A 0.9800 . ?
C14 H14B 0.9800 . ?
C14 H14C 0.9800 . ?
C15 H15 1.0000 . ?
C15 C16 1.535(9) . ?
C15 C17 1.534(8) . ?
C16 H16A 0.9800 . ?
C16 H16B 0.9800 . ?
C16 H16C 0.9800 . ?
C17 H17A 0.9800 . ?
C17 H17B 0.9800 . ?
C17 H17C 0.9800 . ?
C18 H18 1.0000 . ?
C18 C19 1.541(10) . ?
C18 C20 1.533(8) . ?
C19 H19A 0.9595 . ?
C19 H19B 0.9602 . ?
C19 H19C 0.9595 . ?
C20 H20A 0.9800 . ?
C20 H20B 0.9800 . ?
C20 H20C 0.9800 . ?
C21 H21A 0.9900 . ?
C21 H21B 0.9900 . ?
C21 C22 1.482(10) . ?
C22 H22A 0.9800 . ?
C22 H22B 0.9800 . ?
C22 H22C 0.9800 . ?
C23 H23A 0.9900 . ?
C23 H23B 0.9900 . ?
C23 C24 1.524(9) . ?
C24 H24A 0.9800 . ?
C24 H24B 0.9800 . ?
C24 H24C 0.9800 . ?
B1 O1 1.388(14) . ?
B1 O2 1.399(17) . ?
O1 C25 1.449(9) . ?
O2 C28 1.445(9) . ?
C25 C26 1.582(12) . ?
C25 C27 1.504(10) . ?
C25 C28 1.476(11) . ?
C26 H26A 0.9800 . ?
C26 H26B 0.9800 . ?
C26 H26C 0.9800 . ?
C27 H27A 0.9800 . ?
C27 H27B 0.9800 . ?
C27 H27C 0.9800 . ?
C28 C29 1.516(10) . ?
C28 C30 1.575(12) . ?
C29 H29A 0.9800 . ?
C29 H29B 0.9800 . ?
C29 H29C 0.9800 . ?
C30 H30A 0.9800 . ?
C30 H30B 0.9800 . ?
C30 H30C 0.9800 . ?
B1A O1A 1.387(13) . ?
B1A O2A 1.398(18) . ?
O1A C25A 1.450(9) . ?
O2A C28A 1.445(10) . ?
C25A C26A 1.582(13) . ?
C25A C27A 1.503(11) . ?
C25A C28A 1.476(11) . ?
C26A H26D 0.9800 . ?
C26A H26E 0.9800 . ?
C26A H26F 0.9800 . ?
C27A H27D 0.9799 . ?
C27A H27E 0.9801 . ?
C27A H27F 0.9800 . ?
C28A C29A 1.515(11) . ?
C28A C30A 1.577(13) . ?
C29A H29D 0.9800 . ?
C29A H29E 0.9800 . ?
C29A H29F 0.9800 . ?
C30A H30D 0.9800 . ?
C30A H30E 0.9800 . ?
C30A H30F 0.9800 . ?
B2 O3 1.400(13) . ?
B2 O4 1.382(10) . ?
O3 C31 1.435(8) . ?
O4 C34 1.441(8) . ?
C31 C32 1.536(10) . ?
C31 C33 1.519(10) . ?
C31 C34 1.551(10) . ?
C32 H32A 0.9800 . ?
C32 H32B 0.9800 . ?
C32 H32C 0.9800 . ?
C33 H33A 0.9800 . ?
C33 H33B 0.9800 . ?
C33 H33C 0.9800 . ?
C34 C35 1.558(10) . ?
C34 C36 1.506(10) . ?
C35 H35A 0.9601 . ?
C35 H35B 0.9600 . ?
C35 H35C 0.9601 . ?
C36 H36A 0.9800 . ?
C36 H36B 0.9800 . ?
C36 H36C 0.9800 . ?
B2A O3A 1.399(14) . ?
B2A O4A 1.381(11) . ?
O3A C31A 1.436(9) . ?
O4A C34A 1.439(9) . ?
C31A C32A 1.537(11) . ?
C31A C33A 1.518(11) . ?
C31A C34A 1.551(11) . ?
C32A H32D 0.9800 . ?
C32A H32E 0.9800 . ?
C32A H32F 0.9800 . ?
C33A H33D 0.9800 . ?
C33A H33E 0.9800 . ?
C33A H33F 0.9800 . ?
C34A C35A 1.557(11) . ?
C34A C36A 1.505(11) . ?
C35A H35D 0.9800 . ?
C35A H35E 0.9800 . ?
C35A H35F 0.9800 . ?
C36A H36D 0.9800 . ?
C36A H36E 0.9800 . ?
C36A H36F 0.9800 . ?
Ir1B P1B 2.2976(15) . ?
Ir1B P2B 2.3080(15) . ?
Ir1B N1B 2.064(5) . ?
Ir1B B1B 2.025(9) . ?
Ir1B B1C 2.026(14) . ?
Ir1B B2B 2.041(8) . ?
Ir1B B2C 2.048(14) . ?
P1B C13B 1.803(6) . ?
P1B C21B 1.845(6) . ?
P1B C23B 1.821(6) . ?
P2B C2B 1.818(6) . ?
P2B C15B 1.851(6) . ?
P2B C18B 1.853(6) . ?
N1B C1B 1.425(7) . ?
N1B C8B 1.395(7) . ?
C1B C2B 1.394(8) . ?
C1B C6B 1.393(8) . ?
C2B C3B 1.395(8) . ?
C3B H3B 0.9500 . ?
C3B C4B 1.389(9) . ?
C4B C5B 1.394(10) . ?
C4B C7B 1.519(9) . ?
C5B H5B 0.9500 . ?
C5B C6B 1.366(9) . ?
C6B H6B 0.9500 . ?
C7B H7BA 0.9800 . ?
C7B H7BB 0.9800 . ?
C7B H7BC 0.9800 . ?
C8B C9B 1.398(8) . ?
C8B C13B 1.431(8) . ?
C9B H9B 0.9500 . ?
C9B C10B 1.410(9) . ?
C10B H10B 0.9500 . ?
C10B C11B 1.362(10) . ?
C11B C12B 1.398(9) . ?
C11B C14B 1.508(9) . ?
C12B H12B 0.9500 . ?
C12B C13B 1.400(8) . ?
C14B H14D 0.9800 . ?
C14B H14E 0.9800 . ?
C14B H14F 0.9800 . ?
C15B H15B 1.0000 . ?
C15B C16B 1.527(9) . ?
C15B C17B 1.526(8) . ?
C16B H16D 0.9601 . ?
C16B H16E 0.9600 . ?
C16B H16F 0.9599 . ?
C17B H17D 0.9800 . ?
C17B H17E 0.9800 . ?
C17B H17F 0.9800 . ?
C18B H18B 1.0000 . ?
C18B C19B 1.542(9) . ?
C18B C20B 1.527(9) . ?
C19B H19D 0.9800 . ?
C19B H19E 0.9800 . ?
C19B H19F 0.9800 . ?
C20B H20D 0.9800 . ?
C20B H20E 0.9800 . ?
C20B H20F 0.9800 . ?
C21B H21C 0.9900 . ?
C21B H21D 0.9900 . ?
C21B C22B 1.501(10) . ?
C22B H22D 0.9800 . ?
C22B H22E 0.9800 . ?
C22B H22F 0.9800 . ?
C23B H23C 0.9900 . ?
C23B H23D 0.9900 . ?
C23B C24B 1.514(9) . ?
C24B H24D 0.9800 . ?
C24B H24E 0.9800 . ?
C24B H24F 0.9800 . ?
B1B O1B 1.367(12) . ?
B1B O2B 1.364(11) . ?
O1B C25B 1.470(10) . ?
O2B C28B 1.461(8) . ?
C25B C26B 1.523(13) . ?
C25B C27B 1.549(12) . ?
C25B C28B 1.513(12) . ?
C26B H26G 0.9800 . ?
C26B H26H 0.9800 . ?
C26B H26I 0.9800 . ?
C27B H27G 0.9800 . ?
C27B H27H 0.9800 . ?
C27B H27I 0.9800 . ?
C28B C29B 1.494(12) . ?
C28B C30B 1.641(14) . ?
C29B H29G 0.9800 . ?
C29B H29H 0.9800 . ?
C29B H29I 0.9800 . ?
C30B H30G 0.9800 . ?
C30B H30H 0.9800 . ?
C30B H30I 0.9800 . ?
B1C O1C 1.365(12) . ?
B1C O2C 1.362(12) . ?
O1C C25C 1.470(11) . ?
O2C C29C 1.460(9) . ?
C25C C27C 1.524(14) . ?
C25C C28C 1.551(13) . ?
C25C C29C 1.514(12) . ?
C27C H27J 0.9800 . ?
C27C H27K 0.9800 . ?
C27C H27L 0.9800 . ?
C28C H28A 0.9800 . ?
C28C H28B 0.9800 . ?
C28C H28C 0.9800 . ?
C29C C30C 1.497(13) . ?
C29C C26C 1.640(15) . ?
C30C H30J 0.9800 . ?
C30C H30K 0.9800 . ?
C30C H30L 0.9800 . ?
C26C H26J 0.9800 . ?
C26C H26K 0.9800 . ?
C26C H26L 0.9800 . ?
B2B O3B 1.380(11) . ?
B2B O4B 1.355(9) . ?
O3B C31B 1.513(8) . ?
O4B C34B 1.425(9) . ?
C31B C32B 1.477(10) . ?
C31B C33B 1.585(11) . ?
C31B C34B 1.492(11) . ?
C32B H32G 0.9800 . ?
C32B H32H 0.9800 . ?
C32B H32I 0.9800 . ?
C33B H33G 0.9800 . ?
C33B H33H 0.9800 . ?
C33B H33I 0.9800 . ?
C34B C35B 1.469(11) . ?
C34B C36B 1.585(11) . ?
C35B H35G 0.9800 . ?
C35B H35H 0.9800 . ?
C35B H35I 0.9800 . ?
C36B H36G 0.9800 . ?
C36B H36H 0.9800 . ?
C36B H36I 0.9800 . ?
B2C O3C 1.382(12) . ?
B2C O4C 1.357(10) . ?
O3C C31C 1.514(9) . ?
O4C C34C 1.427(10) . ?
C31C C32C 1.478(11) . ?
C31C C33C 1.586(11) . ?
C31C C34C 1.495(11) . ?
C32C H32J 0.9800 . ?
C32C H32K 0.9800 . ?
C32C H32L 0.9800 . ?
C33C H33J 0.9800 . ?
C33C H33K 0.9800 . ?
C33C H33L 0.9800 . ?
C34C C35C 1.469(12) . ?
C34C C36C 1.586(12) . ?
C35C H35J 0.9600 . ?
C35C H35K 0.9600 . ?
C35C H35L 0.9600 . ?
C36C H36J 0.9800 . ?
C36C H36K 0.9800 . ?
C36C H36L 0.9800 . ?

loop_
_geom_torsion_atom_site_label_1
_geom_torsion_atom_site_label_2
_geom_torsion_atom_site_label_3
_geom_torsion_atom_site_label_4
_geom_torsion
_geom_torsion_site_symmetry_1
_geom_torsion_site_symmetry_2
_geom_torsion_site_symmetry_3
_geom_torsion_site_symmetry_4
_geom_torsion_publ_flag
Ir1 P1 C13 C8 12.4(5) . . . . ?
Ir1 P1 C13 C12 -165.4(5) . . . . ?
Ir1 P1 C21 C22 -48.9(6) . . . . ?
Ir1 P1 C23 C24 -87.6(5) . . . . ?
Ir1 P2 C2 C1 14.7(5) . . . . ?
Ir1 P2 C2 C3 -164.4(5) . . . . ?
Ir1 P2 C15 C16 -39.9(5) . . . . ?
Ir1 P2 C15 C17 -164.4(4) . . . . ?
Ir1 P2 C18 C19 46.8(6) . . . . ?
Ir1 P2 C18 C20 -75.3(5) . . . . ?
Ir1 N1 C1 C2 -21.5(7) . . . . ?
Ir1 N1 C1 C6 152.7(5) . . . . ?
Ir1 N1 C8 C9 155.7(5) . . . . ?
Ir1 N1 C8 C13 -19.3(7) . . . . ?
Ir1 B1 O1 C25 161.6(12) . . . . ?
Ir1 B1 O2 C28 179.3(16) . . . . ?
Ir1 B1A O1A C25A 161(4) . . . . ?
Ir1 B1A O2A C28A -170(3) . . . . ?
Ir1 B2 O3 C31 -161.6(12) . . . . ?
Ir1 B2 O4 C34 178.7(10) . . . . ?
Ir1 B2A O3A C31A -156(3) . . . . ?
Ir1 B2A O4A C34A 173(3) . . . . ?
P2 C2 C3 C4 175.4(5) . . . . ?
N1 C1 C2 P2 1.8(7) . . . . ?
N1 C1 C2 C3 -179.1(5) . . . . ?
N1 C1 C6 C5 -178.7(5) . . . . ?
N1 C8 C9 C10 -178.2(5) . . . . ?
N1 C8 C13 P1 2.3(7) . . . . ?
N1 C8 C13 C12 -179.8(5) . . . . ?
C1 N1 C8 C9 -21.8(8) . . . . ?
C1 N1 C8 C13 163.2(5) . . . . ?
C1 C2 C3 C4 -3.6(9) . . . . ?
C2 P2 C15 C16 69.4(5) . . . . ?
C2 P2 C15 C17 -55.1(5) . . . . ?
C2 P2 C18 C19 -67.3(5) . . . . ?
C2 P2 C18 C20 170.5(5) . . . . ?
C2 C1 C6 C5 -4.5(8) . . . . ?
C2 C3 C4 C5 -1.2(9) . . . . ?
C2 C3 C4 C7 178.4(5) . . . . ?
C3 C4 C5 C6 3.2(9) . . . . ?
C4 C5 C6 C1 -0.3(9) . . . . ?
C6 C1 C2 P2 -172.8(4) . . . . ?
C6 C1 C2 C3 6.3(8) . . . . ?
C7 C4 C5 C6 -176.4(5) . . . . ?
C8 N1 C1 C2 156.0(5) . . . . ?
C8 N1 C1 C6 -29.8(8) . . . . ?
C8 C9 C10 C11 -0.2(10) . . . . ?
C9 C8 C13 P1 -173.1(4) . . . . ?
C9 C8 C13 C12 4.8(8) . . . . ?
C9 C10 C11 C12 1.9(10) . . . . ?
C9 C10 C11 C14 179.3(6) . . . . ?
C10 C11 C12 C13 -0.1(9) . . . . ?
C11 C12 C13 P1 174.3(5) . . . . ?
C11 C12 C13 C8 -3.3(9) . . . . ?
C13 P1 C21 C22 62.4(6) . . . . ?
C13 P1 C23 C24 160.7(5) . . . . ?
C13 C8 C9 C10 -3.1(8) . . . . ?
C14 C11 C12 C13 -177.5(6) . . . . ?
C15 P2 C2 C1 -105.0(5) . . . . ?
C15 P2 C2 C3 75.9(6) . . . . ?
C15 P2 C18 C19 -176.7(5) . . . . ?
C15 P2 C18 C20 61.2(5) . . . . ?
C18 P2 C2 C1 146.3(5) . . . . ?
C18 P2 C2 C3 -32.7(6) . . . . ?
C18 P2 C15 C16 177.9(4) . . . . ?
C18 P2 C15 C17 53.4(5) . . . . ?
C21 P1 C13 C8 -113.9(5) . . . . ?
C21 P1 C13 C12 68.3(6) . . . . ?
C21 P1 C23 C24 53.7(5) . . . . ?
C23 P1 C13 C8 138.1(5) . . . . ?
C23 P1 C13 C12 -39.7(6) . . . . ?
C23 P1 C21 C22 170.3(5) . . . . ?
B1 O1 C25 C26 -86.6(14) . . . . ?
B1 O1 C25 C27 158.3(14) . . . . ?
B1 O1 C25 C28 29.0(15) . . . . ?
B1 O2 C28 C25 19.2(14) . . . . ?
B1 O2 C28 C29 145.5(13) . . . . ?
B1 O2 C28 C30 -96.2(13) . . . . ?
O1 B1 O2 C28 -1.1(19) . . . . ?
O1 C25 C28 O2 -28.8(9) . . . . ?
O1 C25 C28 C29 -148.5(8) . . . . ?
O1 C25 C28 C30 86.5(8) . . . . ?
O2 B1 O1 C25 -18.0(19) . . . . ?
C26 C25 C28 O2 83.0(9) . . . . ?
C26 C25 C28 C29 -36.8(11) . . . . ?
C26 C25 C28 C30 -161.8(7) . . . . ?
C27 C25 C28 O2 -150.4(8) . . . . ?
C27 C25 C28 C29 89.9(12) . . . . ?
C27 C25 C28 C30 -35.1(11) . . . . ?
B1A O1A C25A C26A -111(4) . . . . ?
B1A O1A C25A C27A 136(4) . . . . ?
B1A O1A C25A C28A 7(4) . . . . ?
B1A O2A C28A C25A 12(4) . . . . ?
B1A O2A C28A C29A 138(3) . . . . ?
B1A O2A C28A C30A -107(4) . . . . ?
O1A B1A O2A C28A -8(6) . . . . ?
O1A C25A C28A O2A -10.8(18) . . . . ?
O1A C25A C28A C29A -125.6(17) . . . . ?
O1A C25A C28A C30A 107.2(18) . . . . ?
O2A B1A O1A C25A 1(6) . . . . ?
C26A C25A C28A O2A 103.8(17) . . . . ?
C26A C25A C28A C29A -11(2) . . . . ?
C26A C25A C28A C30A -138.2(19) . . . . ?
C27A C25A C28A O2A -125.1(19) . . . . ?
C27A C25A C28A C29A 120(2) . . . . ?
C27A C25A C28A C30A -7(2) . . . . ?
B2 O3 C31 C32 92.9(10) . . . . ?
B2 O3 C31 C33 -146.1(10) . . . . ?
B2 O3 C31 C34 -24.7(11) . . . . ?
B2 O4 C34 C31 -15.8(11) . . . . ?
B2 O4 C34 C35 102.7(11) . . . . ?
B2 O4 C34 C36 -141.4(10) . . . . ?
O3 B2 O4 C34 0.9(16) . . . . ?
O3 C31 C34 O4 24.1(8) . . . . ?
O3 C31 C34 C35 -90.4(7) . . . . ?
O3 C31 C34 C36 141.2(7) . . . . ?
O4 B2 O3 C31 16.1(15) . . . . ?
C32 C31 C34 O4 -93.3(7) . . . . ?
C32 C31 C34 C35 152.2(7) . . . . ?
C32 C31 C34 C36 23.8(9) . . . . ?
C33 C31 C34 O4 141.1(7) . . . . ?
C33 C31 C34 C35 26.6(10) . . . . ?
C33 C31 C34 C36 -101.7(9) . . . . ?
B2A O3A C31A C32A 94(3) . . . . ?
B2A O3A C31A C33A -139(3) . . . . ?
B2A O3A C31A C34A -17(3) . . . . ?
B2A O4A C34A C31A -26(3) . . . . ?
B2A O4A C34A C35A 94(3) . . . . ?
B2A O4A C34A C36A -153(3) . . . . ?
O3A B2A O4A C34A 16(5) . . . . ?
O3A C31A C34A O4A 25.4(19) . . . . ?
O3A C31A C34A C35A -89(2) . . . . ?
O3A C31A C34A C36A 147(2) . . . . ?
O4A B2A O3A C31A 2(5) . . . . ?
C32A C31A C34A O4A -89.4(19) . . . . ?
C32A C31A C34A C35A 157(2) . . . . ?
C32A C31A C34A C36A 32(2) . . . . ?
C33A C31A C34A O4A 147(2) . . . . ?
C33A C31A C34A C35A 33(2) . . . . ?
C33A C31A C34A C36A -92(2) . . . . ?
Ir1B P1B C13B C8B 11.7(4) . . . . ?
Ir1B P1B C13B C12B -165.6(5) . . . . ?
Ir1B P1B C21B C22B -77.9(6) . . . . ?
Ir1B P1B C23B C24B -47.7(5) . . . . ?
Ir1B P2B C2B C1B 17.1(4) . . . . ?
Ir1B P2B C2B C3B -159.5(5) . . . . ?
Ir1B P2B C15B C16B 56.5(5) . . . . ?
Ir1B P2B C15B C17B -69.9(5) . . . . ?
Ir1B P2B C18B C19B -46.7(5) . . . . ?
Ir1B P2B C18B C20B -170.8(5) . . . . ?
Ir1B N1B C1B C2B -22.0(7) . . . . ?
Ir1B N1B C1B C6B 154.1(5) . . . . ?
Ir1B N1B C8B C9B 153.2(5) . . . . ?
Ir1B N1B C8B C13B -21.0(6) . . . . ?
Ir1B B1B O1B C25B -146(2) . . . . ?
Ir1B B1B O2B C28B 173(2) . . . . ?
Ir1B B1C O1C C25C -170(5) . . . . ?
Ir1B B1C O2C C29C 174(6) . . . . ?
Ir1B B2B O3B C31B 157.3(10) . . . . ?
Ir1B B2B O4B C34B -173.5(11) . . . . ?
Ir1B B2C O3C C31C -168(2) . . . . ?
Ir1B B2C O4C C34C -167(2) . . . . ?
P2B C2B C3B C4B 175.1(5) . . . . ?
N1B C1B C2B P2B 0.1(7) . . . . ?
N1B C1B C2B C3B 176.9(5) . . . . ?
N1B C1B C6B C5B -176.3(6) . . . . ?
N1B C8B C9B C10B 179.8(5) . . . . ?
N1B C8B C13B P1B 3.6(6) . . . . ?
N1B C8B C13B C12B -179.0(5) . . . . ?
C1B N1B C8B C9B -26.5(8) . . . . ?
C1B N1B C8B C13B 159.2(5) . . . . ?
C1B C2B C3B C4B -1.4(9) . . . . ?
C2B P2B C15B C16B -60.4(5) . . . . ?
C2B P2B C15B C17B 173.2(4) . . . . ?
C2B P2B C18B C19B 60.9(5) . . . . ?
C2B P2B C18B C20B -63.2(6) . . . . ?
C2B C1B C6B C5B -0.2(9) . . . . ?
C2B C3B C4B C5B 1.8(9) . . . . ?
C2B C3B C4B C7B -175.6(6) . . . . ?
C3B C4B C5B C6B -1.4(10) . . . . ?
C4B C5B C6B C1B 0.6(10) . . . . ?
C6B C1B C2B P2B -176.3(4) . . . . ?
C6B C1B C2B C3B 0.5(8) . . . . ?
C7B C4B C5B C6B 176.0(6) . . . . ?
C8B N1B C1B C2B 157.7(5) . . . . ?
C8B N1B C1B C6B -26.1(8) . . . . ?
C8B C9B C10B C11B 0.7(9) . . . . ?
C9B C8B C13B P1B -171.1(4) . . . . ?
C9B C8B C13B C12B 6.3(8) . . . . ?
C9B C10B C11B C12B 4.2(9) . . . . ?
C9B C10B C11B C14B -176.3(6) . . . . ?
C10B C11B C12B C13B -3.8(9) . . . . ?
C11B C12B C13B P1B 175.6(5) . . . . ?
C11B C12B C13B C8B -1.5(9) . . . . ?
C13B P1B C21B C22B 168.7(5) . . . . ?
C13B P1B C23B C24B 63.5(5) . . . . ?
C13B C8B C9B C10B -6.0(8) . . . . ?
C14B C11B C12B C13B 176.7(6) . . . . ?
C15B P2B C2B C1B 152.0(4) . . . . ?
C15B P2B C2B C3B -24.6(6) . . . . ?
C15B P2B C18B C19B 171.0(4) . . . . ?
C15B P2B C18B C20B 46.9(6) . . . . ?
C18B P2B C2B C1B -98.7(5) . . . . ?
C18B P2B C2B C3B 84.6(5) . . . . ?
C18B P2B C15B C16B -170.1(5) . . . . ?
C18B P2B C15B C17B 63.5(5) . . . . ?
C21B P1B C13B C8B 139.9(4) . . . . ?
C21B P1B C13B C12B -37.4(6) . . . . ?
C21B P1B C23B C24B 171.5(5) . . . . ?
C23B P1B C13B C8B -112.5(4) . . . . ?
C23B P1B C13B C12B 70.2(6) . . . . ?
C23B P1B C21B C22B 61.2(6) . . . . ?
B1B O1B C25B C26B 71(2) . . . . ?
B1B O1B C25B C27B -159.9(19) . . . . ?
B1B O1B C25B C28B -38(2) . . . . ?
B1B O2B C28B C25B -31(2) . . . . ?
B1B O2B C28B C29B -166(2) . . . . ?
B1B O2B C28B C30B 79(2) . . . . ?
O1B B1B O2B C28B 7(3) . . . . ?
O1B C25B C28B O2B 39.3(12) . . . . ?
O1B C25B C28B C29B 161.1(12) . . . . ?
O1B C25B C28B C30B -74.1(10) . . . . ?
O2B B1B O1B C25B 20(3) . . . . ?
C26B C25B C28B O2B -86.3(11) . . . . ?
C26B C25B C28B C29B 35.4(14) . . . . ?
C26B C25B C28B C30B 160.2(9) . . . . ?
C27B C25B C28B O2B 150.0(11) . . . . ?
C27B C25B C28B C29B -88.2(15) . . . . ?
C27B C25B C28B C30B 36.5(12) . . . . ?
B1C O1C C25C C27C -107(6) . . . . ?
B1C O1C C25C C28C 116(5) . . . . ?
B1C O1C C25C C29C -4(6) . . . . ?
B1C O2C C29C C25C -8(6) . . . . ?
B1C O2C C29C C30C 123(6) . . . . ?
B1C O2C C29C C26C -120(5) . . . . ?
O1C B1C O2C C29C 5(9) . . . . ?
O1C C25C C29C O2C 7(3) . . . . ?
O1C C25C C29C C30C -111(2) . . . . ?
O1C C25C C29C C26C 123(2) . . . . ?
O2C B1C O1C C25C -1(9) . . . . ?
C27C C25C C29C O2C 133(2) . . . . ?
C27C C25C C29C C30C 15(3) . . . . ?
C27C C25C C29C C26C -110(2) . . . . ?
C28C C25C C29C O2C -93(2) . . . . ?
C28C C25C C29C C30C 149(3) . . . . ?
C28C C25C C29C C26C 24(2) . . . . ?
B2B O3B C31B C32B -102.0(11) . . . . ?
B2B O3B C31B C33B 142.7(10) . . . . ?
B2B O3B C31B C34B 31.1(12) . . . . ?
B2B O4B C34B C31B 10.4(13) . . . . ?
B2B O4B C34B C35B -116.9(12) . . . . ?
B2B O4B C34B C36B 126.4(12) . . . . ?
O3B B2B O4B C34B 9.8(17) . . . . ?
O3B C31B C34B O4B -24.0(9) . . . . ?
O3B C31B C34B C35B 88.3(10) . . . . ?
O3B C31B C34B C36B -140.7(8) . . . . ?
O4B B2B O3B C31B -25.8(15) . . . . ?
C32B C31B C34B O4B 100.6(10) . . . . ?
C32B C31B C34B C35B -147.1(10) . . . . ?
C32B C31B C34B C36B -16.1(12) . . . . ?
C33B C31B C34B O4B -129.3(8) . . . . ?
C33B C31B C34B C35B -17.0(11) . . . . ?
C33B C31B C34B C36B 114.0(9) . . . . ?
B2C O3C C31C C32C -174(2) . . . . ?
B2C O3C C31C C33C 48(3) . . . . ?
B2C O3C C31C C34C -54.3(19) . . . . ?
B2C O4C C34C C31C 0(3) . . . . ?
B2C O4C C34C C35C -131(3) . . . . ?
B2C O4C C34C C36C 103(3) . . . . ?
O3C B2C O4C C34C -34(3) . . . . ?
O3C C31C C34C O4C 30.8(15) . . . . ?
O3C C31C C34C C35C 159.2(18) . . . . ?
O3C C31C C34C C36C -71.0(16) . . . . ?
O4C B2C O3C C31C 56(3) . . . . ?
C32C C31C C34C O4C 143.4(18) . . . . ?
C32C C31C C34C C35C -88(2) . . . . ?
C32C C31C C34C C36C 42(2) . . . . ?
C33C C31C C34C O4C -96.5(17) . . . . ?
C33C C31C C34C C35C 32(2) . . . . ?
C33C C31C C34C C36C 161.7(17) . . . . ?
